data_7709975
loop_
_publ_author_name
'Wang, Zhen-Feng'
'Wei, Qiao-Chang'
'Li, Jin-Xian'
'Zhou, Zhen'
'Zhang, Shuhua'

_publ_section_title
;
 A new class of nickel(II) oxyquinoline-bipyridine complexes as potent
 anticancer agents induces apoptosis and autophagy in A549/DDP tumor cells
 through mitophagy pathways
;
_journal_name_full 'Dalton Transactions'
_journal_paper_doi 10.1039/D2DT00669C
_journal_year 2022
_chemical_formula_moiety 'C30 H16 Cl4 N4 Ni O2, 1.5(C H4 O)'
_chemical_formula_sum 'C31.5 H22 Cl4 N4 Ni O3.5'
_chemical_formula_weight 713.04
_space_group_crystal_system triclinic
_space_group_IT_number 2
_space_group_name_Hall '-P 1'
_space_group_name_H-M_alt 'P -1'
_atom_sites_solution_hydrogens geom
_atom_sites_solution_primary iterative
_audit_creation_date 2021-07-17
_audit_creation_method
;
Olex2 1.2
(compiled 2018.05.29 svn.r3508 for OlexSys, GUI svn.r5506)
;
_audit_update_record
;
2022-04-02 deposited with the CCDC.	2022-04-11 downloaded from the CCDC.
;
_cell_angle_alpha 98.674(3)
_cell_angle_beta 92.536(2)
_cell_angle_gamma 95.017(2)
_cell_formula_units_Z 8
_cell_length_a 12.6484(8)
_cell_length_b 20.5153(15)
_cell_length_c 23.4843(17)
_cell_measurement_reflns_used 7933
_cell_measurement_temperature 150(2)
_cell_measurement_theta_max 25.93
_cell_measurement_theta_min 2.64
_cell_volume 5990.8(7)
_computing_cell_refinement 'Bruker SAINT'
_computing_data_collection 'Bruker APEX2'
_computing_data_reduction 'Bruker SAINT'
_computing_molecular_graphics 'Olex2 (Dolomanov et al., 2009)'
_computing_publication_material 'Olex2 (Dolomanov et al., 2009)'
_computing_structure_refinement 'XL (Sheldrick, 2008)'
_computing_structure_solution
;
Superflip (Palatinus & Chapuis, 2007;Palatinus & van der Lee, 2008;
Palatinus et al., 2012)
;
_diffrn_ambient_temperature 150.15
_diffrn_measured_fraction_theta_full 0.998
_diffrn_measured_fraction_theta_max 0.997
_diffrn_measurement_device_type 'Bruker APEX-II CCD'
_diffrn_measurement_method '\f and \w scans'
_diffrn_radiation_type MoK\a
_diffrn_radiation_wavelength 0.71073
_diffrn_reflns_av_R_equivalents 0.1054
_diffrn_reflns_av_unetI/netI 0.0694
_diffrn_reflns_Laue_measured_fraction_full 0.998
_diffrn_reflns_Laue_measured_fraction_max 0.997
_diffrn_reflns_limit_h_max 15
_diffrn_reflns_limit_h_min -15
_diffrn_reflns_limit_k_max 25
_diffrn_reflns_limit_k_min -25
_diffrn_reflns_limit_l_max 29
_diffrn_reflns_limit_l_min -29
_diffrn_reflns_number 130866
_diffrn_reflns_point_group_measured_fraction_full 0.998
_diffrn_reflns_point_group_measured_fraction_max 0.997
_diffrn_reflns_theta_full 25.242
_diffrn_reflns_theta_max 26.400
_diffrn_reflns_theta_min 1.885
_diffrn_standards_number 0
_exptl_absorpt_coefficient_mu 1.048
_exptl_absorpt_correction_T_max 0.0276
_exptl_absorpt_correction_T_min 0.0108
_exptl_absorpt_correction_type multi-scan
_exptl_absorpt_process_details
;
SADABS-2016/2 (Bruker,2016/2) was used for absorption correction.
wR2(int) was 0.0772 before and 0.0698 after correction.
The Ratio of minimum to maximum transmission is 0.3913.
The \l/2 correction factor is Not present.
;
_exptl_crystal_colour red
_exptl_crystal_density_diffrn 1.581
_exptl_crystal_description block
_exptl_crystal_F_000 2904
_exptl_crystal_size_max 0.36
_exptl_crystal_size_mid 0.26
_exptl_crystal_size_min 0.18
_refine_diff_density_max 0.852
_refine_diff_density_min -0.452
_refine_diff_density_rms 0.115
_refine_ls_extinction_method none
_refine_ls_goodness_of_fit_ref 1.047
_refine_ls_hydrogen_treatment constr
_refine_ls_matrix_type full
_refine_ls_number_parameters 1597
_refine_ls_number_reflns 24472
_refine_ls_number_restraints 19
_refine_ls_restrained_S_all 1.051
_refine_ls_R_factor_all 0.0988
_refine_ls_R_factor_gt 0.0587
_refine_ls_shift/su_max 0.002
_refine_ls_shift/su_mean 0.000
_refine_ls_structure_factor_coef Fsqd
_refine_ls_weighting_details 'w=1/[\s^2^(Fo^2^)+(0.0702P)^2^+2.4281P] where P=(Fo^2^+2Fc^2^)/3'
_refine_ls_weighting_scheme calc
_refine_ls_wR_factor_gt 0.1338
_refine_ls_wR_factor_ref 0.1572
_reflns_Friedel_coverage 0.000
_reflns_number_gt 16164
_reflns_number_total 24472
_reflns_threshold_expression 'I > 2\s(I)'
_cod_data_source_file d2dt00669c2.cif
_cod_data_source_block Ni16
_cod_depositor_comments
;

2024-11-09
Z value and formula fixed to values more according to usual
chemical conventions.                 miguel
;
_cod_original_formula_sum 'C126 H88 Cl16 N16 Ni4 O14'
_cod_original_formula_weight 2852.16
_cod_original_formula_moiety '4(C30 H16 Cl4 N4 Ni O2), 6(C H4 O)'
_cod_original_formula_units_Z 2
_cod_database_code 7709975
_shelx_shelxl_version_number 2018/3
_shelx_space_group_comment
;
The symmetry employed for this shelxl refinement is uniquely defined
by the following loop, which should always be used as a source of
symmetry information in preference to the above space-group names.
They are only intended as comments.
;
_shelx_estimated_absorpt_t_max 0.834
_shelx_estimated_absorpt_t_min 0.704
_olex2_refinement_description
;
1. Fixed Uiso
 At 1.2 times of:
  All C(H) groups
 At 1.5 times of:
  All C(H,H,H) groups, All O(H) groups
2. Restrained distances
 O13-C125
 1.4 with sigma of 0.02
3. Uiso/Uaniso restraints and constraints
Uanis(C85) \\sim Ueq, Uanis(C88) \\sim Ueq, Uanis(C89) \\sim Ueq: with sigma of
0.01 and sigma for terminal atoms of 0.02
4.a Aromatic/amide H refined with riding coordinates:
 C69(H69), C79(H79), C68(H68), C76(H76), C77(H77), C67(H67), C78(H78),
 C72(H72), C63(H63), C80(H80), C87(H87), C81(H81), C86(H86), C89(H89), C88(H88),
  C90(H90), C18(H18), C16(H16), C27(H27), C30(H30), C7(H7), C28(H28), C12(H12),
 C8(H8), C19(H19), C17(H17), C21(H21), C20(H20), C26(H26), C9(H9), C3(H3),
 C29(H29), C46(H46), C49(H49), C53(H53), C48(H48), C33(H33), C47(H47), C42(H42),
  C38(H38), C37(H37), C39(H39), C50(H50), C58(H58), C51(H51), C60(H60),
 C59(H59), C54(H54), C106(H106), C108(H108), C107(H107), C98(H98), C97(H97),
 C99(H99), C102(H102), C118(H118), C93(H93), C117(H117), C116(H116), C111(H111),
  C109(H109), C119(H119), C110(H110), C120(H120)
4.b Idealised Me refined as rotating group:
 C123(H12A,H12B,H12C), C124(H12E,H12F,H12G), C121(H12H,H12I,H12J), C126(H12K,
 H12L,H12M), C125(H12N,H12O,H12P), C122(H12Q,H12R,H12S)
4.c Idealised tetrahedral OH refined as rotating group:
 O11(H11), O12(H12D), O9(H9A), O14(H14), O13(H13), O10(H10)
;
_olex2_submission_special_instructions 'No special instructions were received'

loop_
_space_group_symop_operation_xyz
'x, y, z'
'-x, -y, -z'

loop_
_atom_site_label
_atom_site_type_symbol
_atom_site_fract_x
_atom_site_fract_y
_atom_site_fract_z
_atom_site_U_iso_or_equiv
_atom_site_adp_type
_atom_site_occupancy
_atom_site_site_symmetry_order
_atom_site_calc_flag
_atom_site_refinement_flags_posn
_atom_site_refinement_flags_adp
_atom_site_refinement_flags_occupancy
_atom_site_disorder_assembly
_atom_site_disorder_group
Ni3 Ni 0.28447(4) 0.38944(3) 0.25196(2) 0.03272(13) Uani 1 1 d . . . . .
Cl9 Cl -0.15577(9) 0.55960(6) 0.22337(5) 0.0429(3) Uani 1 1 d . . . . .
Cl10 Cl -0.09735(9) 0.32195(6) 0.28517(5) 0.0408(3) Uani 1 1 d . . . . .
Cl12 Cl 0.60987(10) 0.48413(7) 0.16399(6) 0.0544(3) Uani 1 1 d . . . . .
Cl11 Cl 0.41793(10) 0.34829(9) -0.03244(6) 0.0658(4) Uani 1 1 d . . . . .
O5 O 0.1314(2) 0.35946(14) 0.26810(12) 0.0341(6) Uani 1 1 d . . . . .
O6 O 0.4243(2) 0.42375(15) 0.22010(13) 0.0379(7) Uani 1 1 d . . . . .
N9 N 0.2126(3) 0.47169(17) 0.23463(15) 0.0323(8) Uani 1 1 d . . . . .
N11 N 0.3272(3) 0.4295(2) 0.33850(16) 0.0390(9) Uani 1 1 d . . . . .
N12 N 0.3427(3) 0.3080(2) 0.2818(2) 0.0464(10) Uani 1 1 d . . . . .
N10 N 0.2588(3) 0.34512(18) 0.16662(16) 0.0373(8) Uani 1 1 d . . . . .
C62 C -0.0428(3) 0.3946(2) 0.26339(17) 0.0317(9) Uani 1 1 d . . . . .
C64 C -0.0708(3) 0.4998(2) 0.23554(17) 0.0345(9) Uani 1 1 d . . . . .
C61 C 0.0666(3) 0.4023(2) 0.25814(17) 0.0302(9) Uani 1 1 d . . . . .
C69 C 0.0885(4) 0.5719(2) 0.21351(18) 0.0368(10) Uani 1 1 d . . . . .
H69 H 0.047070 0.606585 0.206247 0.044 Uiso 1 1 calc R . . . .
C65 C 0.0390(3) 0.5136(2) 0.22951(17) 0.0330(9) Uani 1 1 d . . . . .
C79 C 0.3185(4) 0.4904(3) 0.3665(2) 0.0507(13) Uani 1 1 d . . . . .
H79 H 0.294727 0.522604 0.345026 0.061 Uiso 1 1 calc R . . . .
C68 C 0.1957(4) 0.5786(2) 0.20847(19) 0.0383(10) Uani 1 1 d . . . . .
H68 H 0.229192 0.617897 0.197851 0.046 Uiso 1 1 calc R . . . .
C76 C 0.1776(4) 0.3050(2) 0.1412(2) 0.0424(11) Uani 1 1 d . . . . .
H76 H 0.122908 0.290740 0.164267 0.051 Uiso 1 1 calc R . . . .
C70 C 0.4233(3) 0.4091(2) 0.16426(19) 0.0368(10) Uani 1 1 d . . . . .
C71 C 0.5015(3) 0.4328(2) 0.1304(2) 0.0402(10) Uani 1 1 d . . . . .
C66 C 0.1055(3) 0.4643(2) 0.24050(17) 0.0324(9) Uani 1 1 d . . . . .
C77 C 0.1682(4) 0.2824(3) 0.0815(2) 0.0475(12) Uani 1 1 d . . . . .
H77 H 0.108333 0.253501 0.064820 0.057 Uiso 1 1 calc R . . . .
C67 C 0.2563(3) 0.5272(2) 0.21903(18) 0.0354(10) Uani 1 1 d . . . . .
H67 H 0.330870 0.532118 0.214925 0.042 Uiso 1 1 calc R . . . .
C74 C 0.3331(3) 0.3463(2) 0.0726(2) 0.0403(10) Uani 1 1 d . . . . .
C78 C 0.2457(4) 0.3022(2) 0.0477(2) 0.0444(11) Uani 1 1 d . . . . .
H78 H 0.240884 0.286359 0.007414 0.053 Uiso 1 1 calc R . . . .
C75 C 0.3370(3) 0.3661(2) 0.1326(2) 0.0377(10) Uani 1 1 d . . . . .
C73 C 0.4167(3) 0.3718(3) 0.0421(2) 0.0431(11) Uani 1 1 d . . . . .
C72 C 0.4976(4) 0.4144(3) 0.0709(2) 0.0463(12) Uani 1 1 d . . . . .
H72 H 0.552601 0.431802 0.049683 0.056 Uiso 1 1 calc R . . . .
C63 C -0.1114(3) 0.4420(2) 0.25157(17) 0.0352(10) Uani 1 1 d . . . . .
H63 H -0.185777 0.433620 0.254754 0.042 Uiso 1 1 calc R . . . .
C80 C 0.3426(5) 0.5093(3) 0.4257(2) 0.0644(17) Uani 1 1 d . . . . .
H80 H 0.335361 0.553359 0.443557 0.077 Uiso 1 1 calc R . . . .
C87 C 0.4184(5) 0.3475(5) 0.4592(3) 0.090(3) Uani 1 1 d . . . . .
H87 H 0.434052 0.356528 0.499731 0.108 Uiso 1 1 calc R . . . .
C81 C 0.3760(5) 0.4647(4) 0.4573(3) 0.072(2) Uani 1 1 d . . . . .
H81 H 0.392441 0.477086 0.497560 0.086 Uiso 1 1 calc R . . . .
C86 C 0.4274(5) 0.2869(5) 0.4319(4) 0.093(3) Uani 1 1 d . . . . .
H86 H 0.449395 0.254055 0.453103 0.111 Uiso 1 1 calc R . . . .
C82 C 0.3865(4) 0.3997(4) 0.4307(3) 0.0652(18) Uani 1 1 d . . . . .
C84 C 0.3700(4) 0.3193(3) 0.3396(3) 0.0525(14) Uani 1 1 d . . . . .
C89 C 0.3831(4) 0.1960(3) 0.2813(4) 0.0750(19) Uani 1 1 d . U . . .
H89 H 0.387803 0.153128 0.260223 0.090 Uiso 1 1 calc R . . . .
C83 C 0.3616(3) 0.3844(3) 0.3701(2) 0.0471(12) Uani 1 1 d . . . . .
C88 C 0.4088(5) 0.2089(4) 0.3391(4) 0.082(2) Uani 1 1 d . U . . .
H88 H 0.430632 0.174297 0.358211 0.098 Uiso 1 1 calc R . . . .
C85 C 0.4040(4) 0.2701(3) 0.3702(3) 0.0686(18) Uani 1 1 d . U . . .
C90 C 0.3489(4) 0.2482(3) 0.2529(3) 0.0620(16) Uani 1 1 d . . . . .
H90 H 0.330330 0.239624 0.212615 0.074 Uiso 1 1 calc R . . . .
Ni1 Ni 0.19652(4) 0.25800(3) 0.57768(2) 0.03321(13) Uani 1 1 d . . . . .
Cl4 Cl 0.53694(9) 0.35354(6) 0.81914(5) 0.0438(3) Uani 1 1 d . . . . .
Cl3 Cl 0.59379(9) 0.31560(7) 0.59110(5) 0.0532(3) Uani 1 1 d . . . . .
Cl1 Cl -0.17935(9) 0.17537(9) 0.60999(6) 0.0620(4) Uani 1 1 d . . . . .
Cl2 Cl -0.02144(14) -0.06148(7) 0.58000(7) 0.0750(5) Uani 1 1 d . . . . .
O1 O 0.0390(2) 0.22764(16) 0.58609(13) 0.0401(7) Uani 1 1 d . . . . .
N4 N 0.1692(3) 0.25527(17) 0.48914(15) 0.0328(8) Uani 1 1 d . . . . .
O2 O 0.3573(2) 0.28039(16) 0.57947(12) 0.0390(7) Uani 1 1 d . . . . .
N1 N 0.2061(3) 0.15709(18) 0.57144(15) 0.0357(8) Uani 1 1 d . . . . .
N2 N 0.2285(3) 0.27404(18) 0.66629(16) 0.0358(8) Uani 1 1 d . . . . .
N3 N 0.1671(3) 0.35587(18) 0.57534(15) 0.0367(8) Uani 1 1 d . . . . .
C18 C 0.3010(4) 0.3037(2) 0.78175(19) 0.0384(10) Uani 1 1 d . . . . .
H18 H 0.324338 0.314049 0.821362 0.046 Uiso 1 1 calc R . . . .
C15 C 0.3343(3) 0.2939(2) 0.68032(18) 0.0324(9) Uani 1 1 d . . . . .
C16 C 0.1629(3) 0.2686(2) 0.70780(19) 0.0376(10) Uani 1 1 d . . . . .
H16 H 0.090075 0.254504 0.697685 0.045 Uiso 1 1 calc R . . . .
C24 C 0.1432(3) 0.3137(2) 0.47462(18) 0.0342(9) Uani 1 1 d . . . . .
C6 C 0.1103(3) 0.1234(2) 0.57605(18) 0.0375(10) Uani 1 1 d . . . . .
C27 C 0.1021(3) 0.4395(2) 0.45048(19) 0.0395(10) Uani 1 1 d . . . . .
H27 H 0.088592 0.481936 0.442071 0.047 Uiso 1 1 calc R . . . .
C14 C 0.3741(3) 0.3101(2) 0.73874(18) 0.0345(9) Uani 1 1 d . . . . .
C10 C 0.3990(3) 0.2959(2) 0.63131(18) 0.0342(9) Uani 1 1 d . . . . .
C1 C 0.0234(3) 0.1635(2) 0.58499(18) 0.0373(10) Uani 1 1 d . . . . .
C30 C 0.1697(3) 0.2043(2) 0.44664(19) 0.0391(10) Uani 1 1 d . . . . .
H30 H 0.188224 0.163108 0.455916 0.047 Uiso 1 1 calc R . . . .
C11 C 0.5066(3) 0.3154(2) 0.64679(19) 0.0358(10) Uani 1 1 d . . . . .
C22 C 0.1271(4) 0.4314(2) 0.5090(2) 0.0402(10) Uani 1 1 d . . . . .
C2 C -0.0728(4) 0.1292(3) 0.59360(19) 0.0485(13) Uani 1 1 d . . . . .
C13 C 0.4834(4) 0.3310(2) 0.74873(18) 0.0373(10) Uani 1 1 d . . . . .
C7 C 0.2915(4) 0.1245(2) 0.5654(2) 0.0432(11) Uani 1 1 d . . . . .
H7 H 0.358226 0.148599 0.562666 0.052 Uiso 1 1 calc R . . . .
C28 C 0.1186(3) 0.2678(2) 0.37411(19) 0.0398(10) Uani 1 1 d . . . . .
H28 H 0.100926 0.271580 0.335075 0.048 Uiso 1 1 calc R . . . .
C12 C 0.5476(4) 0.3326(2) 0.70334(19) 0.0389(10) Uani 1 1 d . . . . .
H12 H 0.621366 0.345864 0.710765 0.047 Uiso 1 1 calc R . . . .
C8 C 0.2871(4) 0.0554(2) 0.5629(2) 0.0496(12) Uani 1 1 d . . . . .
H8 H 0.349897 0.033287 0.558771 0.060 Uiso 1 1 calc R . . . .
C19 C 0.1712(4) 0.4064(2) 0.6185(2) 0.0462(12) Uani 1 1 d . . . . .
H19 H 0.185186 0.398241 0.656781 0.055 Uiso 1 1 calc R . . . .
C17 C 0.1971(4) 0.2828(2) 0.7665(2) 0.0407(10) Uani 1 1 d . . . . .
H17 H 0.147994 0.277939 0.795315 0.049 Uiso 1 1 calc R . . . .
C21 C 0.1334(4) 0.4838(2) 0.5554(2) 0.0448(11) Uani 1 1 d . . . . .
H21 H 0.122164 0.527371 0.549000 0.054 Uiso 1 1 calc R . . . .
C23 C 0.1455(3) 0.3684(2) 0.52087(18) 0.0345(9) Uani 1 1 d . . . . .
C5 C 0.0995(4) 0.0536(2) 0.57399(19) 0.0441(11) Uani 1 1 d . . . . .
C20 C 0.1558(4) 0.4711(3) 0.6099(2) 0.0520(13) Uani 1 1 d . . . . .
H20 H 0.161024 0.505931 0.641738 0.062 Uiso 1 1 calc R . . . .
C26 C 0.0974(4) 0.3878(2) 0.40714(19) 0.0416(11) Uani 1 1 d . . . . .
H26 H 0.079769 0.394504 0.368833 0.050 Uiso 1 1 calc R . . . .
C25 C 0.1187(3) 0.3231(2) 0.41785(19) 0.0367(10) Uani 1 1 d . . . . .
C4 C -0.0027(4) 0.0238(3) 0.5809(2) 0.0498(13) Uani 1 1 d . . . . .
C9 C 0.1913(5) 0.0206(3) 0.5665(2) 0.0527(13) Uani 1 1 d . . . . .
H9 H 0.186882 -0.026183 0.563990 0.063 Uiso 1 1 calc R . . . .
C3 C -0.0865(4) 0.0606(3) 0.5907(2) 0.0543(15) Uani 1 1 d . . . . .
H3 H -0.154618 0.039408 0.595510 0.065 Uiso 1 1 calc R . . . .
C29 C 0.1440(3) 0.2091(2) 0.38843(19) 0.0381(10) Uani 1 1 d . . . . .
H29 H 0.144368 0.171475 0.359406 0.046 Uiso 1 1 calc R . . . .
Ni2 Ni 0.71428(4) 0.09915(3) 0.25883(2) 0.03370(13) Uani 1 1 d . . . . .
Cl8 Cl 1.15180(9) -0.07818(6) 0.26469(5) 0.0419(3) Uani 1 1 d . . . . .
Cl7 Cl 1.09732(9) 0.17112(6) 0.23014(5) 0.0416(3) Uani 1 1 d . . . . .
Cl6 Cl 0.37417(9) 0.00392(7) 0.33456(6) 0.0504(3) Uani 1 1 d . . . . .
Cl5 Cl 0.56704(10) 0.11401(9) 0.53945(6) 0.0649(4) Uani 1 1 d . . . . .
O4 O 0.8676(2) 0.13135(14) 0.24509(12) 0.0346(7) Uani 1 1 d . . . . .
O3 O 0.5720(2) 0.06111(15) 0.28560(13) 0.0384(7) Uani 1 1 d . . . . .
N8 N 0.6593(3) 0.18847(19) 0.24542(17) 0.0405(9) Uani 1 1 d . . . . .
N6 N 0.7850(3) 0.01346(18) 0.26517(15) 0.0341(8) Uani 1 1 d . . . . .
N7 N 0.6689(3) 0.0759(2) 0.17090(16) 0.0410(9) Uani 1 1 d . . . . .
C43 C 1.0680(3) -0.0158(2) 0.25973(18) 0.0355(9) Uani 1 1 d . . . . .
C41 C 1.0417(3) 0.0948(2) 0.24428(17) 0.0333(9) Uani 1 1 d . . . . .
N5 N 0.7401(3) 0.12971(19) 0.34672(16) 0.0389(9) Uani 1 1 d . . . . .
C40 C 0.9323(3) 0.0865(2) 0.24986(17) 0.0323(9) Uani 1 1 d . . . . .
C44 C 0.9578(3) -0.0299(2) 0.26555(17) 0.0333(9) Uani 1 1 d . . . . .
C46 C 0.7415(4) -0.0443(2) 0.27518(18) 0.0371(10) Uani 1 1 d . . . . .
H46 H 0.666871 -0.049563 0.278927 0.044 Uiso 1 1 calc R . . . .
C32 C 0.4844(3) 0.0493(2) 0.3722(2) 0.0389(10) Uani 1 1 d . . . . .
C49 C 0.6715(4) 0.0208(3) 0.1348(2) 0.0529(13) Uani 1 1 d . . . . .
H49 H 0.692266 -0.017106 0.149640 0.063 Uiso 1 1 calc R . . . .
C53 C 0.5814(4) 0.1897(3) 0.0711(3) 0.0633(17) Uani 1 1 d . . . . .
H53 H 0.566426 0.190585 0.031208 0.076 Uiso 1 1 calc R . . . .
C48 C 0.9066(4) -0.0909(2) 0.27594(18) 0.0368(10) Uani 1 1 d . . . . .
H48 H 0.947407 -0.126859 0.279712 0.044 Uiso 1 1 calc R . . . .
C33 C 0.4838(4) 0.0632(3) 0.4325(2) 0.0435(11) Uani 1 1 d . . . . .
H33 H 0.424579 0.046755 0.451367 0.052 Uiso 1 1 calc R . . . .
C47 C 0.7999(4) -0.0983(2) 0.28055(19) 0.0392(10) Uani 1 1 d . . . . .
H47 H 0.765489 -0.139266 0.287284 0.047 Uiso 1 1 calc R . . . .
C31 C 0.5686(3) 0.0713(2) 0.34167(19) 0.0376(10) Uani 1 1 d . . . . .
C42 C 1.1091(3) 0.0451(2) 0.24953(17) 0.0349(9) Uani 1 1 d . . . . .
H42 H 1.183334 0.053710 0.246018 0.042 Uiso 1 1 calc R . . . .
C45 C 0.8922(3) 0.0217(2) 0.25985(17) 0.0326(9) Uani 1 1 d . . . . .
C34 C 0.5674(4) 0.1000(3) 0.4645(2) 0.0468(12) Uani 1 1 d . . . . .
C56 C 0.6321(3) 0.1894(2) 0.1897(2) 0.0422(11) Uani 1 1 d . . . . .
C36 C 0.6563(3) 0.1094(2) 0.37689(19) 0.0365(10) Uani 1 1 d . . . . .
C38 C 0.8287(4) 0.1837(3) 0.4354(2) 0.0552(14) Uani 1 1 d . . . . .
H38 H 0.889798 0.209214 0.454628 0.066 Uiso 1 1 calc R . . . .
C37 C 0.8231(4) 0.1655(2) 0.3752(2) 0.0456(12) Uani 1 1 d . . . . .
H37 H 0.881224 0.179370 0.354238 0.055 Uiso 1 1 calc R . . . .
C35 C 0.6562(4) 0.1249(3) 0.4369(2) 0.0430(11) Uani 1 1 d . . . . .
C39 C 0.7461(4) 0.1647(3) 0.4658(2) 0.0537(14) Uani 1 1 d . . . . .
H39 H 0.748245 0.177873 0.506433 0.064 Uiso 1 1 calc R . . . .
C50 C 0.6449(4) 0.0147(3) 0.0749(2) 0.0654(17) Uani 1 1 d . . . . .
H50 H 0.647169 -0.026200 0.050092 0.078 Uiso 1 1 calc R . . . .
C58 C 0.6547(4) 0.2429(2) 0.2836(2) 0.0455(11) Uani 1 1 d . . . . .
H58 H 0.672841 0.241614 0.323023 0.055 Uiso 1 1 calc R . . . .
C51 C 0.6156(4) 0.0702(3) 0.0536(2) 0.0630(16) Uani 1 1 d . . . . .
H51 H 0.598943 0.067798 0.013454 0.076 Uiso 1 1 calc R . . . .
C55 C 0.6003(4) 0.2476(3) 0.1698(2) 0.0512(13) Uani 1 1 d . . . . .
C57 C 0.6366(3) 0.1303(3) 0.1493(2) 0.0467(12) Uani 1 1 d . . . . .
C60 C 0.5981(4) 0.3037(3) 0.2117(3) 0.0553(14) Uani 1 1 d . . . . .
H60 H 0.577954 0.343687 0.200610 0.066 Uiso 1 1 calc R . . . .
C59 C 0.6245(4) 0.3015(3) 0.2682(3) 0.0539(13) Uani 1 1 d . . . . .
H59 H 0.622298 0.339503 0.296638 0.065 Uiso 1 1 calc R . . . .
C52 C 0.6102(4) 0.1293(3) 0.0904(2) 0.0519(13) Uani 1 1 d . . . . .
C54 C 0.5762(4) 0.2450(3) 0.1105(3) 0.0645(16) Uani 1 1 d . . . . .
H54 H 0.555178 0.283708 0.097310 0.077 Uiso 1 1 calc R . . . .
Ni4 Ni 0.18767(4) 0.74777(3) 0.06109(2) 0.03275(13) Uani 1 1 d . . . . .
Cl15 Cl 0.52493(9) 0.84458(6) 0.30353(5) 0.0415(3) Uani 1 1 d . . . . .
Cl14 Cl -0.17779(9) 0.63406(7) 0.08354(6) 0.0522(3) Uani 1 1 d . . . . .
Cl13 Cl 0.04048(11) 0.42093(6) 0.08150(6) 0.0533(3) Uani 1 1 d . . . . .
Cl16 Cl 0.57662(10) 0.83497(7) 0.07616(5) 0.0548(3) Uani 1 1 d . . . . .
O7 O 0.0349(2) 0.70542(15) 0.06742(13) 0.0364(7) Uani 1 1 d . . . . .
O8 O 0.3461(2) 0.78149(16) 0.06292(12) 0.0385(7) Uani 1 1 d . . . . .
N13 N 0.2166(3) 0.64962(18) 0.05485(15) 0.0332(8) Uani 1 1 d . . . . .
N16 N 0.1613(3) 0.74815(19) -0.02670(15) 0.0350(8) Uani 1 1 d . . . . .
N14 N 0.2210(3) 0.76100(17) 0.14892(15) 0.0325(8) Uani 1 1 d . . . . .
C106 C 0.1581(3) 0.7487(2) 0.18981(19) 0.0357(10) Uani 1 1 d . . . . .
H106 H 0.086427 0.731817 0.179217 0.043 Uiso 1 1 calc R . . . .
N15 N 0.1481(3) 0.84444(19) 0.06228(15) 0.0358(8) Uani 1 1 d . . . . .
C91 C 0.0325(3) 0.6421(2) 0.06924(17) 0.0321(9) Uani 1 1 d . . . . .
C92 C -0.0571(3) 0.6010(2) 0.07727(18) 0.0370(10) Uani 1 1 d . . . . .
C108 C 0.2940(3) 0.7851(2) 0.26413(19) 0.0365(10) Uani 1 1 d . . . . .
H108 H 0.317742 0.793303 0.303724 0.044 Uiso 1 1 calc R . . . .
C104 C 0.3647(3) 0.7995(2) 0.22160(19) 0.0340(9) Uani 1 1 d . . . . .
C105 C 0.3242(3) 0.7857(2) 0.16343(18) 0.0326(9) Uani 1 1 d . . . . .
C94 C 0.0378(4) 0.5045(2) 0.07478(18) 0.0371(10) Uani 1 1 d . . . . .
C114 C 0.1377(3) 0.8076(2) -0.03922(18) 0.0358(10) Uani 1 1 d . . . . .
C96 C 0.1283(3) 0.6093(2) 0.06283(17) 0.0329(9) Uani 1 1 d . . . . .
C107 C 0.1919(3) 0.7595(2) 0.24845(18) 0.0371(10) Uani 1 1 d . . . . .
H107 H 0.144537 0.749205 0.276773 0.045 Uiso 1 1 calc R . . . .
C98 C 0.3203(4) 0.5578(2) 0.0525(2) 0.0437(11) Uani 1 1 d . . . . .
H98 H 0.388373 0.541736 0.049539 0.052 Uiso 1 1 calc R . . . .
C95 C 0.1332(3) 0.5411(2) 0.06519(18) 0.0360(10) Uani 1 1 d . . . . .
C97 C 0.3089(3) 0.6246(2) 0.05004(19) 0.0395(10) Uani 1 1 d . . . . .
H97 H 0.369880 0.652987 0.044694 0.047 Uiso 1 1 calc R . . . .
C103 C 0.4722(3) 0.8250(2) 0.23271(19) 0.0369(10) Uani 1 1 d . . . . .
C100 C 0.3875(3) 0.7958(2) 0.11503(18) 0.0358(10) Uani 1 1 d . . . . .
C99 C 0.2338(4) 0.5160(2) 0.05921(19) 0.0426(11) Uani 1 1 d . . . . .
H99 H 0.240744 0.470424 0.059876 0.051 Uiso 1 1 calc R . . . .
C102 C 0.5350(3) 0.8338(2) 0.18746(19) 0.0392(10) Uani 1 1 d . . . . .
H102 H 0.607934 0.849377 0.195121 0.047 Uiso 1 1 calc R . . . .
C118 C 0.1221(4) 0.7669(3) -0.1409(2) 0.0462(12) Uani 1 1 d . . . . .
H118 H 0.108902 0.772843 -0.179861 0.055 Uiso 1 1 calc R . . . .
C112 C 0.1163(4) 0.9239(2) -0.0022(2) 0.0422(11) Uani 1 1 d . . . . .
C93 C -0.0540(4) 0.5331(2) 0.08049(18) 0.0394(11) Uani 1 1 d . . . . .
H93 H -0.117272 0.507241 0.086749 0.047 Uiso 1 1 calc R . . . .
C113 C 0.1337(3) 0.8603(2) 0.00805(18) 0.0368(10) Uani 1 1 d . . . . .
C117 C 0.1002(4) 0.9354(3) -0.0605(2) 0.0486(12) Uani 1 1 d . . . . .
H117 H 0.090173 0.978750 -0.067829 0.058 Uiso 1 1 calc R . . . .
C116 C 0.0992(4) 0.8857(3) -0.1048(2) 0.0466(12) Uani 1 1 d . . . . .
H116 H 0.085127 0.894210 -0.142951 0.056 Uiso 1 1 calc R . . . .
C111 C 0.1154(4) 0.9737(3) 0.0461(2) 0.0476(12) Uani 1 1 d . . . . .
H111 H 0.106065 1.018046 0.041207 0.057 Uiso 1 1 calc R . . . .
C109 C 0.1439(4) 0.8922(2) 0.1066(2) 0.0451(11) Uani 1 1 d . . . . .
H109 H 0.152067 0.881784 0.144497 0.054 Uiso 1 1 calc R . . . .
C101 C 0.4930(3) 0.8203(2) 0.13088(19) 0.0387(10) Uani 1 1 d . . . . .
C119 C 0.1442(4) 0.7072(3) -0.1285(2) 0.0469(12) Uani 1 1 d . . . . .
H119 H 0.145341 0.670747 -0.158553 0.056 Uiso 1 1 calc R . . . .
C110 C 0.1280(4) 0.9574(3) 0.1000(2) 0.0518(13) Uani 1 1 d . . . . .
H110 H 0.126031 0.990220 0.132993 0.062 Uiso 1 1 calc R . . . .
C120 C 0.1660(4) 0.6991(2) -0.0697(2) 0.0421(11) Uani 1 1 d . . . . .
H120 H 0.184300 0.657426 -0.061508 0.050 Uiso 1 1 calc R . . . .
C115 C 0.1188(4) 0.8202(3) -0.09610(19) 0.0435(11) Uani 1 1 d . . . . .
O11 O 0.5821(3) 0.45335(18) 0.30845(18) 0.0610(10) Uani 1 1 d . . . . .
H11 H 0.537167 0.439804 0.280881 0.092 Uiso 1 1 calc GR . . . .
C123 C 0.5796(4) 0.5224(3) 0.3252(3) 0.0618(15) Uani 1 1 d . . . . .
H12A H 0.626192 0.546267 0.301438 0.093 Uiso 1 1 calc GR . . . .
H12B H 0.604041 0.534687 0.365901 0.093 Uiso 1 1 calc GR . . . .
H12C H 0.506646 0.534026 0.319871 0.093 Uiso 1 1 calc GR . . . .
O12 O 0.4132(3) 0.0500(2) 0.19827(18) 0.0650(11) Uani 1 1 d . . . . .
H12D H 0.453516 0.052956 0.228112 0.097 Uiso 1 1 calc GR . . . .
C124 C 0.3992(5) -0.0162(3) 0.1708(3) 0.0712(18) Uani 1 1 d . . . . .
H12E H 0.363393 -0.018473 0.132551 0.107 Uiso 1 1 calc GR . . . .
H12F H 0.355683 -0.042797 0.193984 0.107 Uiso 1 1 calc GR . . . .
H12G H 0.468650 -0.033567 0.166621 0.107 Uiso 1 1 calc GR . . . .
O9 O 0.7935(6) 0.3813(3) 0.4938(2) 0.1094(19) Uani 1 1 d . . . . .
H9A H 0.831203 0.355354 0.507991 0.164 Uiso 1 1 calc GR . . . .
C121 C 0.7379(7) 0.3479(4) 0.4441(4) 0.106(3) Uani 1 1 d . . . . .
H12H H 0.788200 0.332211 0.415773 0.159 Uiso 1 1 calc GR . . . .
H12I H 0.692827 0.377852 0.427949 0.159 Uiso 1 1 calc GR . . . .
H12J H 0.693299 0.309905 0.453616 0.159 Uiso 1 1 calc GR . . . .
O14 O 0.8950(3) 0.8002(2) 0.05699(17) 0.0598(10) Uani 1 1 d . . . . .
H14 H 0.932075 0.768152 0.057159 0.090 Uiso 1 1 calc GR . . . .
C126 C 0.8742(5) 0.8259(3) 0.1144(3) 0.0698(17) Uani 1 1 d . . . . .
H12K H 0.871931 0.873965 0.117984 0.105 Uiso 1 1 calc GR . . . .
H12L H 0.930571 0.816058 0.140850 0.105 Uiso 1 1 calc GR . . . .
H12M H 0.805619 0.805471 0.123942 0.105 Uiso 1 1 calc GR . . . .
O13 O 0.2029(6) 0.1099(3) 0.0038(3) 0.120(2) Uani 1 1 d D . . . .
H13 H 0.177074 0.143695 -0.004921 0.180 Uiso 1 1 calc GR . . . .
C125 C 0.2743(7) 0.1289(4) 0.0563(5) 0.119(3) Uani 1 1 d D . . . .
H12N H 0.323541 0.167119 0.051744 0.179 Uiso 1 1 calc GR . . . .
H12O H 0.314732 0.091644 0.062371 0.179 Uiso 1 1 calc GR . . . .
H12P H 0.231985 0.140508 0.089697 0.179 Uiso 1 1 calc GR . . . .
O10 O 0.0911(4) 0.6772(3) 0.4308(2) 0.0856(15) Uani 1 1 d . . . . .
H10 H 0.046538 0.704888 0.428283 0.128 Uiso 1 1 calc GR . . . .
C122 C 0.1061(5) 0.6426(4) 0.3743(3) 0.083(2) Uani 1 1 d . . . . .
H12Q H 0.045550 0.647051 0.348137 0.125 Uiso 1 1 calc GR . . . .
H12R H 0.111410 0.595665 0.376387 0.125 Uiso 1 1 calc GR . . . .
H12S H 0.171629 0.661550 0.359895 0.125 Uiso 1 1 calc GR . . . .

loop_
_atom_site_aniso_label
_atom_site_aniso_U_11
_atom_site_aniso_U_22
_atom_site_aniso_U_33
_atom_site_aniso_U_23
_atom_site_aniso_U_13
_atom_site_aniso_U_12
Ni3 0.0317(3) 0.0313(3) 0.0356(3) 0.0076(2) 0.0008(2) 0.0020(2)
Cl9 0.0405(6) 0.0443(6) 0.0453(6) 0.0077(5) -0.0023(5) 0.0123(5)
Cl10 0.0379(6) 0.0408(6) 0.0433(6) 0.0106(5) 0.0014(4) -0.0054(5)
Cl12 0.0393(6) 0.0593(8) 0.0639(8) 0.0171(6) 0.0012(5) -0.0114(6)
Cl11 0.0350(6) 0.1238(14) 0.0397(7) 0.0124(7) 0.0044(5) 0.0128(7)
O5 0.0320(15) 0.0356(16) 0.0359(16) 0.0099(13) 0.0031(12) 0.0022(13)
O6 0.0302(15) 0.0379(17) 0.0447(18) 0.0060(14) 0.0004(13) 0.0000(13)
N9 0.0328(18) 0.0323(19) 0.0325(18) 0.0077(15) 0.0018(14) 0.0032(15)
N11 0.0337(19) 0.047(2) 0.036(2) 0.0097(17) -0.0025(15) -0.0032(17)
N12 0.032(2) 0.035(2) 0.075(3) 0.016(2) 0.0059(19) 0.0018(16)
N10 0.0327(18) 0.036(2) 0.043(2) 0.0041(16) 0.0061(16) 0.0029(16)
C62 0.037(2) 0.030(2) 0.027(2) 0.0042(17) 0.0014(16) -0.0026(18)
C64 0.036(2) 0.040(2) 0.027(2) 0.0028(18) -0.0025(17) 0.0083(19)
C61 0.034(2) 0.030(2) 0.0251(19) 0.0027(16) 0.0008(16) 0.0016(17)
C69 0.045(2) 0.031(2) 0.035(2) 0.0054(18) -0.0020(18) 0.0038(19)
C65 0.039(2) 0.034(2) 0.026(2) 0.0008(17) -0.0017(17) 0.0077(18)
C79 0.052(3) 0.057(3) 0.041(3) 0.004(2) 0.002(2) -0.005(2)
C68 0.046(3) 0.032(2) 0.039(2) 0.0122(19) 0.0005(19) 0.0018(19)
C76 0.036(2) 0.039(3) 0.051(3) 0.005(2) 0.007(2) -0.002(2)
C70 0.033(2) 0.038(2) 0.041(3) 0.0081(19) 0.0044(18) 0.0061(18)
C71 0.030(2) 0.044(3) 0.048(3) 0.014(2) -0.0004(19) -0.0018(19)
C66 0.035(2) 0.034(2) 0.028(2) 0.0036(17) -0.0007(16) 0.0013(18)
C77 0.038(2) 0.050(3) 0.050(3) -0.003(2) -0.004(2) 0.001(2)
C67 0.037(2) 0.037(2) 0.033(2) 0.0080(18) -0.0011(17) -0.0016(19)
C74 0.038(2) 0.045(3) 0.040(2) 0.008(2) 0.0018(19) 0.014(2)
C78 0.039(2) 0.050(3) 0.043(3) -0.001(2) -0.001(2) 0.010(2)
C75 0.033(2) 0.036(2) 0.045(3) 0.006(2) 0.0019(19) 0.0062(19)
C73 0.031(2) 0.061(3) 0.040(3) 0.013(2) 0.0028(19) 0.012(2)
C72 0.031(2) 0.060(3) 0.054(3) 0.023(2) 0.009(2) 0.012(2)
C63 0.035(2) 0.042(3) 0.027(2) -0.0005(18) -0.0028(17) 0.0028(19)
C80 0.063(4) 0.084(4) 0.039(3) -0.002(3) 0.002(3) -0.016(3)
C87 0.048(4) 0.152(8) 0.087(5) 0.079(6) -0.007(3) -0.004(5)
C81 0.055(3) 0.112(6) 0.041(3) 0.006(4) -0.001(3) -0.023(4)
C86 0.048(4) 0.131(7) 0.125(7) 0.107(6) -0.003(4) 0.006(4)
C82 0.037(3) 0.111(6) 0.054(3) 0.047(4) -0.005(2) -0.009(3)
C84 0.030(2) 0.061(3) 0.075(4) 0.041(3) -0.003(2) -0.002(2)
C89 0.041(3) 0.037(3) 0.148(6) 0.014(4) 0.020(4) 0.008(2)
C83 0.029(2) 0.067(4) 0.050(3) 0.029(3) -0.0033(19) -0.005(2)
C88 0.044(3) 0.071(4) 0.145(6) 0.054(4) 0.012(4) 0.013(3)
C85 0.036(3) 0.073(4) 0.111(5) 0.058(4) 0.005(3) 0.007(3)
C90 0.036(3) 0.038(3) 0.115(5) 0.016(3) 0.013(3) 0.005(2)
Ni1 0.0322(3) 0.0353(3) 0.0327(3) 0.0098(2) -0.0012(2) 0.0001(2)
Cl4 0.0474(6) 0.0439(6) 0.0383(6) 0.0063(5) -0.0092(5) -0.0001(5)
Cl3 0.0385(6) 0.0741(9) 0.0459(7) 0.0120(6) 0.0063(5) -0.0071(6)
Cl1 0.0335(6) 0.1081(12) 0.0437(7) 0.0125(7) 0.0035(5) 0.0006(7)
Cl2 0.1031(12) 0.0504(8) 0.0656(9) 0.0164(7) -0.0084(8) -0.0324(8)
O1 0.0330(16) 0.048(2) 0.0408(17) 0.0111(14) 0.0013(13) 0.0052(14)
N4 0.0342(18) 0.0310(19) 0.0326(18) 0.0049(15) -0.0012(14) 0.0013(15)
O2 0.0360(16) 0.0484(19) 0.0326(16) 0.0114(14) -0.0015(12) -0.0030(14)
N1 0.0368(19) 0.035(2) 0.0352(19) 0.0086(16) 0.0006(15) -0.0013(16)
N2 0.0350(19) 0.033(2) 0.042(2) 0.0130(16) 0.0048(15) 0.0018(15)
N3 0.042(2) 0.034(2) 0.0338(19) 0.0071(16) 0.0004(15) 0.0030(16)
C18 0.044(2) 0.041(3) 0.032(2) 0.0105(19) -0.0010(18) 0.006(2)
C15 0.035(2) 0.030(2) 0.034(2) 0.0104(17) 0.0024(17) 0.0050(17)
C16 0.037(2) 0.035(2) 0.043(3) 0.012(2) 0.0028(19) 0.0049(19)
C24 0.029(2) 0.038(2) 0.036(2) 0.0076(19) 0.0025(17) 0.0018(18)
C6 0.041(2) 0.044(3) 0.029(2) 0.0112(19) -0.0027(18) -0.001(2)
C27 0.043(2) 0.037(2) 0.041(3) 0.013(2) 0.0043(19) 0.008(2)
C14 0.038(2) 0.030(2) 0.036(2) 0.0105(18) -0.0029(18) 0.0050(18)
C10 0.033(2) 0.033(2) 0.038(2) 0.0122(18) 0.0001(18) 0.0003(18)
C1 0.034(2) 0.049(3) 0.027(2) 0.0070(19) -0.0030(17) -0.004(2)
C30 0.040(2) 0.034(2) 0.042(3) 0.007(2) 0.0003(19) -0.0051(19)
C11 0.036(2) 0.034(2) 0.039(2) 0.0118(19) 0.0052(18) 0.0002(18)
C22 0.042(2) 0.040(3) 0.040(2) 0.010(2) 0.0026(19) 0.006(2)
C2 0.037(2) 0.077(4) 0.029(2) 0.011(2) -0.0053(18) -0.012(2)
C13 0.046(3) 0.033(2) 0.033(2) 0.0065(18) -0.0091(19) 0.0016(19)
C7 0.044(3) 0.042(3) 0.045(3) 0.011(2) -0.002(2) 0.004(2)
C28 0.039(2) 0.050(3) 0.030(2) 0.009(2) -0.0015(18) -0.001(2)
C12 0.036(2) 0.037(2) 0.044(3) 0.010(2) -0.0065(19) -0.0017(19)
C8 0.060(3) 0.041(3) 0.051(3) 0.010(2) 0.005(2) 0.015(2)
C19 0.057(3) 0.048(3) 0.033(2) 0.006(2) 0.003(2) 0.004(2)
C17 0.048(3) 0.039(3) 0.038(2) 0.011(2) 0.010(2) 0.008(2)
C21 0.055(3) 0.038(3) 0.041(3) 0.004(2) 0.003(2) 0.007(2)
C23 0.033(2) 0.039(2) 0.033(2) 0.0109(18) 0.0009(17) 0.0015(18)
C5 0.056(3) 0.044(3) 0.032(2) 0.012(2) -0.004(2) -0.009(2)
C20 0.068(3) 0.044(3) 0.041(3) -0.003(2) 0.003(2) 0.005(3)
C26 0.044(3) 0.049(3) 0.033(2) 0.014(2) -0.0020(19) 0.001(2)
C25 0.033(2) 0.042(3) 0.036(2) 0.0099(19) -0.0003(17) 0.0008(19)
C4 0.063(3) 0.045(3) 0.037(3) 0.010(2) -0.007(2) -0.017(3)
C9 0.074(4) 0.039(3) 0.046(3) 0.012(2) -0.006(3) 0.001(3)
C3 0.052(3) 0.073(4) 0.033(2) 0.011(2) -0.003(2) -0.028(3)
C29 0.040(2) 0.037(2) 0.035(2) 0.0019(19) 0.0022(18) -0.0007(19)
Ni2 0.0337(3) 0.0328(3) 0.0348(3) 0.0075(2) 0.0004(2) 0.0013(2)
Cl8 0.0420(6) 0.0430(6) 0.0424(6) 0.0093(5) -0.0005(5) 0.0107(5)
Cl7 0.0403(6) 0.0386(6) 0.0452(6) 0.0111(5) 0.0006(5) -0.0065(5)
Cl6 0.0356(6) 0.0584(8) 0.0558(7) 0.0124(6) -0.0017(5) -0.0076(5)
Cl5 0.0483(7) 0.1046(12) 0.0396(7) 0.0112(7) 0.0055(5) -0.0070(7)
O4 0.0396(16) 0.0298(16) 0.0349(16) 0.0074(12) 0.0037(12) 0.0004(13)
O3 0.0348(16) 0.0408(18) 0.0387(17) 0.0072(14) -0.0017(13) -0.0013(13)
N8 0.0327(19) 0.040(2) 0.052(2) 0.0147(18) 0.0051(17) 0.0053(16)
N6 0.0341(19) 0.034(2) 0.0345(19) 0.0090(15) 0.0002(15) 0.0016(15)
N7 0.035(2) 0.050(2) 0.038(2) 0.0102(18) -0.0021(16) -0.0018(17)
C43 0.038(2) 0.037(2) 0.032(2) 0.0051(18) -0.0035(17) 0.0084(19)
C41 0.040(2) 0.030(2) 0.029(2) 0.0051(17) 0.0031(17) -0.0019(18)
N5 0.036(2) 0.041(2) 0.039(2) 0.0059(17) 0.0023(16) -0.0001(17)
C40 0.039(2) 0.031(2) 0.027(2) 0.0062(17) -0.0010(17) 0.0002(18)
C44 0.039(2) 0.032(2) 0.028(2) 0.0058(17) -0.0041(17) 0.0034(18)
C46 0.039(2) 0.038(2) 0.033(2) 0.0083(19) -0.0006(18) -0.0036(19)
C32 0.029(2) 0.039(3) 0.049(3) 0.009(2) -0.0058(18) 0.0005(18)
C49 0.054(3) 0.061(3) 0.042(3) 0.008(3) 0.001(2) -0.003(3)
C53 0.045(3) 0.096(5) 0.056(3) 0.041(3) -0.006(2) 0.001(3)
C48 0.048(3) 0.031(2) 0.033(2) 0.0095(18) 0.0002(19) 0.0048(19)
C33 0.033(2) 0.055(3) 0.046(3) 0.019(2) 0.007(2) 0.006(2)
C47 0.044(3) 0.035(2) 0.040(3) 0.0149(19) 0.0011(19) -0.003(2)
C31 0.034(2) 0.039(3) 0.040(3) 0.009(2) -0.0001(18) 0.0053(19)
C42 0.034(2) 0.042(3) 0.028(2) 0.0032(18) 0.0012(17) -0.0005(19)
C45 0.033(2) 0.037(2) 0.027(2) 0.0061(17) -0.0004(16) 0.0000(18)
C34 0.043(3) 0.060(3) 0.038(3) 0.010(2) 0.003(2) 0.005(2)
C56 0.030(2) 0.048(3) 0.052(3) 0.019(2) 0.0026(19) 0.001(2)
C36 0.035(2) 0.037(2) 0.037(2) 0.0067(19) 0.0027(18) 0.0004(19)
C38 0.047(3) 0.067(4) 0.045(3) 0.002(3) -0.006(2) -0.013(3)
C37 0.039(2) 0.050(3) 0.045(3) 0.005(2) 0.001(2) -0.008(2)
C35 0.037(2) 0.050(3) 0.041(3) 0.009(2) 0.0026(19) 0.003(2)
C39 0.047(3) 0.072(4) 0.038(3) 0.003(2) 0.002(2) -0.007(3)
C50 0.057(3) 0.084(5) 0.047(3) -0.003(3) 0.001(3) -0.013(3)
C58 0.037(2) 0.038(3) 0.062(3) 0.009(2) 0.003(2) 0.004(2)
C51 0.049(3) 0.099(5) 0.042(3) 0.022(3) -0.007(2) -0.003(3)
C55 0.035(2) 0.061(3) 0.062(3) 0.025(3) 0.003(2) 0.004(2)
C57 0.031(2) 0.066(3) 0.048(3) 0.029(3) -0.0015(19) -0.002(2)
C60 0.038(3) 0.043(3) 0.092(4) 0.030(3) 0.005(3) 0.010(2)
C59 0.041(3) 0.045(3) 0.077(4) 0.013(3) 0.001(3) 0.005(2)
C52 0.040(3) 0.073(4) 0.045(3) 0.023(3) -0.003(2) -0.002(3)
C54 0.052(3) 0.079(4) 0.071(4) 0.038(4) -0.003(3) 0.006(3)
Ni4 0.0313(3) 0.0363(3) 0.0309(3) 0.0086(2) 0.0004(2) -0.0003(2)
Cl15 0.0432(6) 0.0425(6) 0.0370(6) 0.0072(5) -0.0073(4) -0.0036(5)
Cl14 0.0306(6) 0.0697(9) 0.0623(8) 0.0281(7) 0.0061(5) 0.0058(5)
Cl13 0.0716(9) 0.0356(6) 0.0518(7) 0.0099(5) 0.0026(6) -0.0047(6)
Cl16 0.0405(6) 0.0773(9) 0.0436(7) 0.0090(6) 0.0074(5) -0.0136(6)
O7 0.0288(15) 0.0418(18) 0.0395(17) 0.0102(14) 0.0010(12) 0.0019(13)
O8 0.0347(16) 0.0482(19) 0.0314(16) 0.0081(14) 0.0002(12) -0.0049(14)
N13 0.0328(18) 0.034(2) 0.0327(18) 0.0066(15) 0.0022(14) 0.0026(15)
N16 0.0314(18) 0.043(2) 0.0299(18) 0.0060(16) 0.0017(14) -0.0019(16)
N14 0.0309(18) 0.0331(19) 0.0353(19) 0.0107(15) 0.0020(14) 0.0044(15)
C106 0.029(2) 0.036(2) 0.044(2) 0.0119(19) 0.0030(18) 0.0024(18)
N15 0.0360(19) 0.041(2) 0.0332(19) 0.0128(16) 0.0023(15) 0.0050(16)
C91 0.033(2) 0.038(2) 0.025(2) 0.0091(17) -0.0038(16) -0.0025(18)
C92 0.032(2) 0.048(3) 0.032(2) 0.0123(19) -0.0008(17) 0.0004(19)
C108 0.041(2) 0.037(2) 0.034(2) 0.0092(19) 0.0014(18) 0.0083(19)
C104 0.036(2) 0.028(2) 0.039(2) 0.0083(18) 0.0017(18) 0.0020(18)
C105 0.031(2) 0.028(2) 0.038(2) 0.0075(18) -0.0007(17) 0.0014(17)
C94 0.045(3) 0.034(2) 0.031(2) 0.0060(18) -0.0017(18) -0.001(2)
C114 0.031(2) 0.043(3) 0.034(2) 0.0105(19) -0.0008(17) -0.0003(19)
C96 0.031(2) 0.041(2) 0.025(2) 0.0026(17) 0.0018(16) 0.0003(18)
C107 0.039(2) 0.041(3) 0.033(2) 0.0114(19) 0.0071(18) 0.006(2)
C98 0.040(2) 0.050(3) 0.043(3) 0.007(2) 0.008(2) 0.011(2)
C95 0.042(2) 0.037(2) 0.028(2) 0.0051(18) -0.0014(17) 0.0014(19)
C97 0.032(2) 0.047(3) 0.040(2) 0.010(2) 0.0023(18) 0.004(2)
C103 0.041(2) 0.033(2) 0.035(2) 0.0040(18) -0.0045(18) 0.0000(19)
C100 0.037(2) 0.034(2) 0.036(2) 0.0066(18) 0.0028(18) -0.0015(19)
C99 0.055(3) 0.041(3) 0.033(2) 0.006(2) 0.002(2) 0.011(2)
C102 0.034(2) 0.042(3) 0.041(2) 0.009(2) -0.0014(18) -0.0031(19)
C118 0.044(3) 0.064(3) 0.030(2) 0.010(2) -0.0029(19) -0.003(2)
C112 0.039(2) 0.047(3) 0.044(3) 0.018(2) 0.002(2) 0.005(2)
C93 0.044(3) 0.044(3) 0.028(2) 0.0103(19) -0.0031(18) -0.010(2)
C113 0.035(2) 0.044(3) 0.035(2) 0.015(2) 0.0031(18) 0.0035(19)
C117 0.053(3) 0.050(3) 0.047(3) 0.023(2) 0.006(2) 0.008(2)
C116 0.044(3) 0.062(3) 0.040(3) 0.029(2) -0.002(2) 0.003(2)
C111 0.054(3) 0.043(3) 0.048(3) 0.012(2) 0.006(2) 0.008(2)
C109 0.054(3) 0.044(3) 0.037(3) 0.007(2) 0.006(2) 0.006(2)
C101 0.036(2) 0.044(3) 0.036(2) 0.007(2) 0.0059(18) -0.004(2)
C119 0.047(3) 0.057(3) 0.032(2) -0.004(2) 0.001(2) -0.007(2)
C110 0.070(3) 0.042(3) 0.042(3) 0.001(2) 0.005(2) 0.010(3)
C120 0.039(2) 0.045(3) 0.040(3) 0.004(2) 0.0041(19) -0.004(2)
C115 0.037(2) 0.059(3) 0.034(2) 0.012(2) -0.0001(18) -0.006(2)
O11 0.064(2) 0.043(2) 0.074(3) 0.0058(19) -0.0212(19) 0.0097(18)
C123 0.053(3) 0.051(3) 0.076(4) -0.001(3) -0.002(3) -0.005(3)
O12 0.066(3) 0.062(3) 0.066(3) 0.011(2) -0.021(2) 0.010(2)
C124 0.053(3) 0.075(4) 0.076(4) -0.006(3) -0.006(3) -0.010(3)
O9 0.178(6) 0.069(3) 0.086(4) 0.021(3) -0.016(4) 0.032(4)
C121 0.127(7) 0.072(5) 0.112(7) 0.000(5) -0.003(6) 0.005(5)
O14 0.059(2) 0.057(2) 0.066(2) 0.0127(19) -0.0046(18) 0.0158(18)
C126 0.071(4) 0.079(4) 0.061(4) 0.005(3) 0.012(3) 0.023(3)
O13 0.185(7) 0.071(4) 0.110(5) 0.033(3) 0.003(4) 0.017(4)
C125 0.121(7) 0.070(5) 0.167(10) 0.014(6) 0.029(7) 0.011(5)
O10 0.069(3) 0.114(4) 0.089(3) 0.048(3) 0.011(2) 0.040(3)
C122 0.066(4) 0.092(5) 0.099(6) 0.024(4) 0.018(4) 0.029(4)

loop_
_atom_type_symbol
_atom_type_description
_atom_type_scat_dispersion_real
_atom_type_scat_dispersion_imag
_atom_type_scat_source
C C 0.0033 0.0016 'International Tables Vol C Tables 4.2.6.8 and 6.1.1.4'
H H 0.0000 0.0000 'International Tables Vol C Tables 4.2.6.8 and 6.1.1.4'
Cl Cl 0.1484 0.1585 'International Tables Vol C Tables 4.2.6.8 and 6.1.1.4'
N N 0.0061 0.0033 'International Tables Vol C Tables 4.2.6.8 and 6.1.1.4'
Ni Ni 0.3393 1.1124 'International Tables Vol C Tables 4.2.6.8 and 6.1.1.4'
O O 0.0106 0.0060 'International Tables Vol C Tables 4.2.6.8 and 6.1.1.4'

loop_
_geom_angle_atom_site_label_1
_geom_angle_atom_site_label_2
_geom_angle_atom_site_label_3
_geom_angle
_geom_angle_site_symmetry_1
_geom_angle_site_symmetry_3
_geom_angle_publ_flag
O5 Ni3 O6 168.17(12) . . ?
O5 Ni3 N9 81.15(12) . . ?
O5 Ni3 N11 94.08(13) . . ?
O5 Ni3 N12 92.23(13) . . ?
O5 Ni3 N10 90.57(12) . . ?
O6 Ni3 N9 91.15(13) . . ?
O6 Ni3 N11 95.45(13) . . ?
O6 Ni3 N12 96.42(13) . . ?
O6 Ni3 N10 80.53(13) . . ?
N9 Ni3 N11 94.22(15) . . ?
N9 Ni3 N12 170.41(15) . . ?
N9 Ni3 N10 91.07(14) . . ?
N12 Ni3 N11 79.25(17) . . ?
N10 Ni3 N11 173.43(15) . . ?
N10 Ni3 N12 95.96(17) . . ?
C61 O5 Ni3 111.8(2) . . ?
C70 O6 Ni3 112.0(2) . . ?
C66 N9 Ni3 111.7(3) . . ?
C67 N9 Ni3 129.0(3) . . ?
C67 N9 C66 119.3(4) . . ?
C79 N11 Ni3 129.4(3) . . ?
C79 N11 C83 117.2(4) . . ?
C83 N11 Ni3 113.2(3) . . ?
C84 N12 Ni3 113.1(3) . . ?
C90 N12 Ni3 128.1(4) . . ?
C90 N12 C84 118.7(5) . . ?
C76 N10 Ni3 129.7(3) . . ?
C76 N10 C75 118.1(4) . . ?
C75 N10 Ni3 112.1(3) . . ?
C61 C62 Cl10 118.0(3) . . ?
C61 C62 C63 123.5(4) . . ?
C63 C62 Cl10 118.5(3) . . ?
C65 C64 Cl9 118.6(3) . . ?
C63 C64 Cl9 119.6(3) . . ?
C63 C64 C65 121.7(4) . . ?
O5 C61 C62 124.9(4) . . ?
O5 C61 C66 120.6(4) . . ?
C62 C61 C66 114.4(4) . . ?
C65 C69 H69 120.0 . . ?
C68 C69 H69 120.0 . . ?
C68 C69 C65 120.0(4) . . ?
C64 C65 C69 126.0(4) . . ?
C64 C65 C66 116.9(4) . . ?
C69 C65 C66 117.1(4) . . ?
N11 C79 H79 118.2 . . ?
N11 C79 C80 123.6(6) . . ?
C80 C79 H79 118.2 . . ?
C69 C68 H68 120.1 . . ?
C69 C68 C67 119.7(4) . . ?
C67 C68 H68 120.1 . . ?
N10 C76 H76 118.5 . . ?
N10 C76 C77 122.9(4) . . ?
C77 C76 H76 118.5 . . ?
O6 C70 C71 124.5(4) . . ?
O6 C70 C75 120.4(4) . . ?
C71 C70 C75 115.0(4) . . ?
C70 C71 Cl12 119.0(4) . . ?
C72 C71 Cl12 118.9(3) . . ?
C72 C71 C70 122.1(4) . . ?
N9 C66 C61 114.6(4) . . ?
N9 C66 C65 121.9(4) . . ?
C65 C66 C61 123.5(4) . . ?
C76 C77 H77 120.3 . . ?
C78 C77 C76 119.4(4) . . ?
C78 C77 H77 120.3 . . ?
N9 C67 C68 121.9(4) . . ?
N9 C67 H67 119.0 . . ?
C68 C67 H67 119.0 . . ?
C75 C74 C78 117.1(4) . . ?
C75 C74 C73 117.5(4) . . ?
C73 C74 C78 125.3(4) . . ?
C77 C78 C74 119.9(4) . . ?
C77 C78 H78 120.0 . . ?
C74 C78 H78 120.0 . . ?
N10 C75 C70 114.2(4) . . ?
N10 C75 C74 122.5(4) . . ?
C74 C75 C70 123.3(4) . . ?
C74 C73 Cl11 120.0(4) . . ?
C72 C73 Cl11 119.9(3) . . ?
C72 C73 C74 120.1(4) . . ?
C71 C72 H72 119.1 . . ?
C73 C72 C71 121.8(4) . . ?
C73 C72 H72 119.1 . . ?
C62 C63 H63 120.1 . . ?
C64 C63 C62 119.9(4) . . ?
C64 C63 H63 120.1 . . ?
C79 C80 H80 120.3 . . ?
C81 C80 C79 119.5(6) . . ?
C81 C80 H80 120.3 . . ?
C86 C87 H87 118.5 . . ?
C86 C87 C82 123.1(7) . . ?
C82 C87 H87 118.5 . . ?
C80 C81 H81 120.0 . . ?
C80 C81 C82 120.0(6) . . ?
C82 C81 H81 120.0 . . ?
C87 C86 H86 119.5 . . ?
C87 C86 C85 121.0(6) . . ?
C85 C86 H86 119.5 . . ?
C87 C82 C83 117.2(7) . . ?
C81 C82 C87 125.5(7) . . ?
C81 C82 C83 117.3(6) . . ?
N12 C84 C83 117.5(4) . . ?
N12 C84 C85 123.3(6) . . ?
C85 C84 C83 119.2(6) . . ?
C88 C89 H89 120.6 . . ?
C88 C89 C90 118.8(6) . . ?
C90 C89 H89 120.6 . . ?
N11 C83 C82 122.5(6) . . ?
N11 C83 C84 116.6(4) . . ?
C82 C83 C84 120.9(5) . . ?
C89 C88 H88 119.1 . . ?
C89 C88 C85 121.8(7) . . ?
C85 C88 H88 119.1 . . ?
C84 C85 C86 118.7(7) . . ?
C88 C85 C86 124.8(7) . . ?
C88 C85 C84 116.5(7) . . ?
N12 C90 C89 120.9(7) . . ?
N12 C90 H90 119.5 . . ?
C89 C90 H90 119.5 . . ?
O1 Ni1 N4 91.21(13) . . ?
O1 Ni1 N1 80.56(13) . . ?
O1 Ni1 N2 92.09(13) . . ?
O1 Ni1 N3 93.43(14) . . ?
O2 Ni1 O1 171.27(12) . . ?
O2 Ni1 N4 96.19(12) . . ?
O2 Ni1 N1 94.23(14) . . ?
O2 Ni1 N2 81.12(12) . . ?
O2 Ni1 N3 92.46(14) . . ?
N1 Ni1 N4 94.32(14) . . ?
N1 Ni1 N2 92.93(14) . . ?
N1 Ni1 N3 171.42(14) . . ?
N2 Ni1 N4 172.44(14) . . ?
N2 Ni1 N3 93.41(14) . . ?
N3 Ni1 N4 79.60(14) . . ?
C1 O1 Ni1 111.8(3) . . ?
C24 N4 Ni1 113.5(3) . . ?
C30 N4 Ni1 129.0(3) . . ?
C30 N4 C24 117.4(4) . . ?
C10 O2 Ni1 112.2(3) . . ?
C6 N1 Ni1 112.3(3) . . ?
C7 N1 Ni1 128.1(3) . . ?
C7 N1 C6 119.5(4) . . ?
C15 N2 Ni1 111.3(3) . . ?
C16 N2 Ni1 129.2(3) . . ?
C16 N2 C15 119.5(4) . . ?
C19 N3 Ni1 129.1(3) . . ?
C19 N3 C23 117.8(4) . . ?
C23 N3 Ni1 113.0(3) . . ?
C14 C18 H18 120.0 . . ?
C17 C18 H18 120.0 . . ?
C17 C18 C14 120.0(4) . . ?
N2 C15 C14 121.3(4) . . ?
N2 C15 C10 114.5(4) . . ?
C14 C15 C10 124.2(4) . . ?
N2 C16 H16 118.9 . . ?
N2 C16 C17 122.2(4) . . ?
C17 C16 H16 118.9 . . ?
N4 C24 C23 116.5(4) . . ?
N4 C24 C25 123.6(4) . . ?
C25 C24 C23 119.8(4) . . ?
N1 C6 C1 115.3(4) . . ?
N1 C6 C5 121.5(4) . . ?
C5 C6 C1 123.2(4) . . ?
C22 C27 H27 119.4 . . ?
C26 C27 H27 119.4 . . ?
C26 C27 C22 121.2(4) . . ?
C18 C14 C15 117.3(4) . . ?
C13 C14 C18 125.6(4) . . ?
C13 C14 C15 117.1(4) . . ?
O2 C10 C15 120.7(4) . . ?
O2 C10 C11 125.9(4) . . ?
C11 C10 C15 113.3(4) . . ?
O1 C1 C6 120.0(4) . . ?
O1 C1 C2 125.0(5) . . ?
C2 C1 C6 114.9(5) . . ?
N4 C30 H30 118.7 . . ?
N4 C30 C29 122.7(4) . . ?
C29 C30 H30 118.7 . . ?
C10 C11 Cl3 117.4(3) . . ?
C12 C11 Cl3 118.7(3) . . ?
C12 C11 C10 123.8(4) . . ?
C21 C22 C27 123.1(5) . . ?
C23 C22 C27 118.8(4) . . ?
C23 C22 C21 118.1(4) . . ?
C1 C2 Cl1 117.4(4) . . ?
C1 C2 C3 123.2(5) . . ?
C3 C2 Cl1 119.4(4) . . ?
C14 C13 Cl4 119.6(3) . . ?
C12 C13 Cl4 120.1(3) . . ?
C12 C13 C14 120.4(4) . . ?
N1 C7 H7 118.8 . . ?
N1 C7 C8 122.3(4) . . ?
C8 C7 H7 118.8 . . ?
C25 C28 H28 120.4 . . ?
C29 C28 H28 120.4 . . ?
C29 C28 C25 119.3(4) . . ?
C11 C12 H12 119.4 . . ?
C13 C12 C11 121.2(4) . . ?
C13 C12 H12 119.4 . . ?
C7 C8 H8 120.5 . . ?
C9 C8 C7 118.9(5) . . ?
C9 C8 H8 120.5 . . ?
N3 C19 H19 118.7 . . ?
N3 C19 C20 122.7(5) . . ?
C20 C19 H19 118.7 . . ?
C18 C17 C16 119.7(4) . . ?
C18 C17 H17 120.2 . . ?
C16 C17 H17 120.2 . . ?
C22 C21 H21 120.6 . . ?
C20 C21 C22 118.9(5) . . ?
C20 C21 H21 120.6 . . ?
N3 C23 C24 117.2(4) . . ?
N3 C23 C22 122.7(4) . . ?
C22 C23 C24 120.1(4) . . ?
C4 C5 C6 117.0(5) . . ?
C9 C5 C6 117.4(4) . . ?
C9 C5 C4 125.6(5) . . ?
C19 C20 H20 120.1 . . ?
C21 C20 C19 119.8(5) . . ?
C21 C20 H20 120.1 . . ?
C27 C26 H26 119.4 . . ?
C27 C26 C25 121.2(4) . . ?
C25 C26 H26 119.4 . . ?
C24 C25 C28 117.4(4) . . ?
C24 C25 C26 118.9(4) . . ?
C28 C25 C26 123.7(4) . . ?
C5 C4 Cl2 119.4(5) . . ?
C3 C4 Cl2 119.2(4) . . ?
C3 C4 C5 121.3(5) . . ?
C8 C9 C5 120.3(5) . . ?
C8 C9 H9 119.9 . . ?
C5 C9 H9 119.9 . . ?
C2 C3 H3 119.8 . . ?
C4 C3 C2 120.3(4) . . ?
C4 C3 H3 119.8 . . ?
C30 C29 H29 120.2 . . ?
C28 C29 C30 119.6(4) . . ?
C28 C29 H29 120.2 . . ?
O4 Ni2 O3 169.65(12) . . ?
O4 Ni2 N8 92.28(13) . . ?
O4 Ni2 N6 80.85(13) . . ?
O4 Ni2 N7 93.97(13) . . ?
O4 Ni2 N5 91.24(13) . . ?
O3 Ni2 N8 94.71(13) . . ?
O3 Ni2 N6 92.56(13) . . ?
O3 Ni2 N7 94.70(13) . . ?
O3 Ni2 N5 80.81(13) . . ?
N8 Ni2 N7 80.51(16) . . ?
N6 Ni2 N8 172.33(14) . . ?
N6 Ni2 N7 96.46(15) . . ?
N6 Ni2 N5 90.71(15) . . ?
N5 Ni2 N8 92.87(16) . . ?
N5 Ni2 N7 171.72(16) . . ?
C40 O4 Ni2 112.1(2) . . ?
C31 O3 Ni2 112.1(3) . . ?
C56 N8 Ni2 112.3(3) . . ?
C58 N8 Ni2 128.4(3) . . ?
C58 N8 C56 119.2(4) . . ?
C46 N6 Ni2 129.1(3) . . ?
C46 N6 C45 119.0(4) . . ?
C45 N6 Ni2 111.9(3) . . ?
C49 N7 Ni2 130.6(4) . . ?
C49 N7 C57 118.0(4) . . ?
C57 N7 Ni2 111.4(3) . . ?
C44 C43 Cl8 118.8(3) . . ?
C42 C43 Cl8 119.9(3) . . ?
C42 C43 C44 121.3(4) . . ?
C40 C41 Cl7 118.1(3) . . ?
C40 C41 C42 123.5(4) . . ?
C42 C41 Cl7 118.4(3) . . ?
C36 N5 Ni2 112.3(3) . . ?
C37 N5 Ni2 128.7(3) . . ?
C37 N5 C36 118.9(4) . . ?
O4 C40 C41 125.1(4) . . ?
O4 C40 C45 120.2(4) . . ?
C41 C40 C45 114.7(4) . . ?
C43 C44 C48 126.2(4) . . ?
C43 C44 C45 116.9(4) . . ?
C48 C44 C45 116.9(4) . . ?
N6 C46 H46 118.4 . . ?
N6 C46 C47 123.3(4) . . ?
C47 C46 H46 118.4 . . ?
C33 C32 Cl6 118.2(3) . . ?
C31 C32 Cl6 119.1(4) . . ?
C31 C32 C33 122.7(4) . . ?
N7 C49 H49 118.3 . . ?
N7 C49 C50 123.4(6) . . ?
C50 C49 H49 118.3 . . ?
C52 C53 H53 120.3 . . ?
C54 C53 H53 120.3 . . ?
C54 C53 C52 119.4(5) . . ?
C44 C48 H48 119.7 . . ?
C47 C48 C44 120.6(4) . . ?
C47 C48 H48 119.7 . . ?
C32 C33 H33 119.5 . . ?
C34 C33 C32 120.9(4) . . ?
C34 C33 H33 119.5 . . ?
C46 C47 H47 120.7 . . ?
C48 C47 C46 118.6(4) . . ?
C48 C47 H47 120.7 . . ?
O3 C31 C32 125.1(4) . . ?
O3 C31 C36 120.0(4) . . ?
C32 C31 C36 114.9(4) . . ?
C43 C42 C41 120.0(4) . . ?
C43 C42 H42 120.0 . . ?
C41 C42 H42 120.0 . . ?
N6 C45 C40 114.8(4) . . ?
N6 C45 C44 121.6(4) . . ?
C44 C45 C40 123.6(4) . . ?
C33 C34 Cl5 120.1(4) . . ?
C33 C34 C35 120.2(4) . . ?
C35 C34 Cl5 119.7(4) . . ?
N8 C56 C55 122.0(5) . . ?
N8 C56 C57 118.5(4) . . ?
C55 C56 C57 119.5(5) . . ?
N5 C36 C31 114.7(4) . . ?
N5 C36 C35 122.1(4) . . ?
C35 C36 C31 123.2(4) . . ?
C37 C38 H38 120.3 . . ?
C39 C38 H38 120.3 . . ?
C39 C38 C37 119.4(4) . . ?
N5 C37 C38 122.4(4) . . ?
N5 C37 H37 118.8 . . ?
C38 C37 H37 118.8 . . ?
C34 C35 C39 124.8(4) . . ?
C36 C35 C34 118.1(4) . . ?
C36 C35 C39 117.1(4) . . ?
C38 C39 C35 119.9(5) . . ?
C38 C39 H39 120.0 . . ?
C35 C39 H39 120.0 . . ?
C49 C50 H50 121.0 . . ?
C51 C50 C49 118.0(6) . . ?
C51 C50 H50 121.0 . . ?
N8 C58 H58 118.6 . . ?
N8 C58 C59 122.8(5) . . ?
C59 C58 H58 118.6 . . ?
C50 C51 H51 119.7 . . ?
C50 C51 C52 120.5(5) . . ?
C52 C51 H51 119.7 . . ?
C60 C55 C56 116.5(5) . . ?
C60 C55 C54 125.1(6) . . ?
C54 C55 C56 118.4(6) . . ?
N7 C57 C56 116.9(4) . . ?
N7 C57 C52 122.6(5) . . ?
C52 C57 C56 120.5(5) . . ?
C55 C60 H60 119.6 . . ?
C59 C60 C55 120.7(5) . . ?
C59 C60 H60 119.6 . . ?
C58 C59 H59 120.6 . . ?
C60 C59 C58 118.9(5) . . ?
C60 C59 H59 120.6 . . ?
C51 C52 C53 123.6(5) . . ?
C51 C52 C57 117.5(5) . . ?
C57 C52 C53 118.9(6) . . ?
C53 C54 C55 123.2(6) . . ?
C53 C54 H54 118.4 . . ?
C55 C54 H54 118.4 . . ?
O7 Ni4 N16 91.83(12) . . ?
O7 Ni4 N15 96.50(13) . . ?
O8 Ni4 O7 171.94(12) . . ?
O8 Ni4 N13 93.99(13) . . ?
O8 Ni4 N16 94.48(12) . . ?
O8 Ni4 N14 81.23(12) . . ?
O8 Ni4 N15 89.54(13) . . ?
N13 Ni4 O7 80.29(13) . . ?
N13 Ni4 N16 96.57(14) . . ?
N13 Ni4 N15 175.24(14) . . ?
N16 Ni4 N15 79.95(15) . . ?
N14 Ni4 O7 93.06(12) . . ?
N14 Ni4 N13 90.37(14) . . ?
N14 Ni4 N16 172.10(14) . . ?
N14 Ni4 N15 93.33(14) . . ?
C91 O7 Ni4 112.0(3) . . ?
C100 O8 Ni4 111.7(2) . . ?
C96 N13 Ni4 112.7(3) . . ?
C97 N13 Ni4 127.7(3) . . ?
C97 N13 C96 119.3(4) . . ?
C114 N16 Ni4 113.1(3) . . ?
C120 N16 Ni4 128.5(3) . . ?
C120 N16 C114 118.5(4) . . ?
C106 N14 Ni4 128.9(3) . . ?
C106 N14 C105 119.3(4) . . ?
C105 N14 Ni4 111.7(3) . . ?
N14 C106 H106 118.5 . . ?
N14 C106 C107 122.9(4) . . ?
C107 C106 H106 118.5 . . ?
C113 N15 Ni4 112.6(3) . . ?
C109 N15 Ni4 129.6(3) . . ?
C109 N15 C113 117.5(4) . . ?
O7 C91 C92 125.5(4) . . ?
O7 C91 C96 120.1(4) . . ?
C92 C91 C96 114.4(4) . . ?
C91 C92 Cl14 118.8(4) . . ?
C91 C92 C93 122.9(4) . . ?
C93 C92 Cl14 118.3(3) . . ?
C104 C108 H108 119.9 . . ?
C107 C108 H108 119.9 . . ?
C107 C108 C104 120.2(4) . . ?
C105 C104 C108 116.9(4) . . ?
C103 C104 C108 125.1(4) . . ?
C103 C104 C105 117.9(4) . . ?
N14 C105 C104 121.7(4) . . ?
N14 C105 C100 114.9(4) . . ?
C104 C105 C100 123.5(4) . . ?
C95 C94 Cl13 118.8(4) . . ?
C93 C94 Cl13 119.8(3) . . ?
C93 C94 C95 121.4(4) . . ?
N16 C114 C113 117.6(4) . . ?
N16 C114 C115 123.2(4) . . ?
C115 C114 C113 119.1(4) . . ?
N13 C96 C91 114.6(4) . . ?
N13 C96 C95 121.6(4) . . ?
C95 C96 C91 123.7(4) . . ?
C106 C107 H107 120.5 . . ?
C108 C107 C106 118.9(4) . . ?
C108 C107 H107 120.5 . . ?
C97 C98 H98 120.1 . . ?
C99 C98 H98 120.1 . . ?
C99 C98 C97 119.8(4) . . ?
C94 C95 C96 116.8(4) . . ?
C94 C95 C99 125.9(4) . . ?
C96 C95 C99 117.3(4) . . ?
N13 C97 C98 122.5(4) . . ?
N13 C97 H97 118.8 . . ?
C98 C97 H97 118.8 . . ?
C104 C103 Cl15 119.7(3) . . ?
C102 C103 Cl15 120.3(3) . . ?
C102 C103 C104 119.9(4) . . ?
O8 C100 C105 120.4(4) . . ?
O8 C100 C101 125.7(4) . . ?
C101 C100 C105 113.8(4) . . ?
C98 C99 C95 119.5(5) . . ?
C98 C99 H99 120.2 . . ?
C95 C99 H99 120.2 . . ?
C103 C102 H102 119.6 . . ?
C103 C102 C101 120.9(4) . . ?
C101 C102 H102 119.6 . . ?
C119 C118 H118 120.1 . . ?
C119 C118 C115 119.7(4) . . ?
C115 C118 H118 120.1 . . ?
C113 C112 C117 119.1(5) . . ?
C113 C112 C111 117.5(4) . . ?
C111 C112 C117 123.4(5) . . ?
C92 C93 H93 119.7 . . ?
C94 C93 C92 120.7(4) . . ?
C94 C93 H93 119.7 . . ?
N15 C113 C114 116.5(4) . . ?
N15 C113 C112 123.2(4) . . ?
C112 C113 C114 120.3(4) . . ?
C112 C117 H117 119.5 . . ?
C116 C117 C112 120.9(5) . . ?
C116 C117 H117 119.5 . . ?
C117 C116 H116 119.2 . . ?
C117 C116 C115 121.6(4) . . ?
C115 C116 H116 119.2 . . ?
C112 C111 H111 120.5 . . ?
C110 C111 C112 119.0(5) . . ?
C110 C111 H111 120.5 . . ?
N15 C109 H109 118.6 . . ?
N15 C109 C110 122.8(5) . . ?
C110 C109 H109 118.6 . . ?
C100 C101 Cl16 117.9(3) . . ?
C102 C101 Cl16 118.2(3) . . ?
C102 C101 C100 123.9(4) . . ?
C118 C119 H119 120.1 . . ?
C118 C119 C120 119.7(5) . . ?
C120 C119 H119 120.1 . . ?
C111 C110 C109 119.9(5) . . ?
C111 C110 H110 120.0 . . ?
C109 C110 H110 120.0 . . ?
N16 C120 C119 121.6(5) . . ?
N16 C120 H120 119.2 . . ?
C119 C120 H120 119.2 . . ?
C114 C115 C116 118.8(4) . . ?
C118 C115 C114 117.1(5) . . ?
C118 C115 C116 124.0(4) . . ?
C123 O11 H11 109.5 . . ?
O11 C123 H12A 109.5 . . ?
O11 C123 H12B 109.5 . . ?
O11 C123 H12C 109.5 . . ?
H12A C123 H12B 109.5 . . ?
H12A C123 H12C 109.5 . . ?
H12B C123 H12C 109.5 . . ?
C124 O12 H12D 109.5 . . ?
O12 C124 H12E 109.5 . . ?
O12 C124 H12F 109.5 . . ?
O12 C124 H12G 109.5 . . ?
H12E C124 H12F 109.5 . . ?
H12E C124 H12G 109.5 . . ?
H12F C124 H12G 109.5 . . ?
C121 O9 H9A 109.5 . . ?
O9 C121 H12H 109.5 . . ?
O9 C121 H12I 109.5 . . ?
O9 C121 H12J 109.5 . . ?
H12H C121 H12I 109.5 . . ?
H12H C121 H12J 109.5 . . ?
H12I C121 H12J 109.5 . . ?
C126 O14 H14 109.5 . . ?
O14 C126 H12K 109.5 . . ?
O14 C126 H12L 109.5 . . ?
O14 C126 H12M 109.5 . . ?
H12K C126 H12L 109.5 . . ?
H12K C126 H12M 109.5 . . ?
H12L C126 H12M 109.5 . . ?
C125 O13 H13 109.5 . . ?
O13 C125 H12N 109.5 . . ?
O13 C125 H12O 109.5 . . ?
O13 C125 H12P 109.5 . . ?
H12N C125 H12O 109.5 . . ?
H12N C125 H12P 109.5 . . ?
H12O C125 H12P 109.5 . . ?
C122 O10 H10 109.5 . . ?
O10 C122 H12Q 109.5 . . ?
O10 C122 H12R 109.5 . . ?
O10 C122 H12S 109.5 . . ?
H12Q C122 H12R 109.5 . . ?
H12Q C122 H12S 109.5 . . ?
H12R C122 H12S 109.5 . . ?

loop_
_geom_bond_atom_site_label_1
_geom_bond_atom_site_label_2
_geom_bond_distance
_geom_bond_site_symmetry_2
_geom_bond_publ_flag
Ni3 O5 2.049(3) . ?
Ni3 O6 2.059(3) . ?
Ni3 N9 2.069(4) . ?
Ni3 N11 2.102(4) . ?
Ni3 N12 2.086(4) . ?
Ni3 N10 2.071(4) . ?
Cl9 C64 1.746(5) . ?
Cl10 C62 1.744(4) . ?
Cl12 C71 1.735(4) . ?
Cl11 C73 1.745(5) . ?
O5 C61 1.292(5) . ?
O6 C70 1.300(5) . ?
N9 C66 1.365(5) . ?
N9 C67 1.331(5) . ?
N11 C79 1.338(6) . ?
N11 C83 1.359(6) . ?
N12 C84 1.365(7) . ?
N12 C90 1.321(7) . ?
N10 C76 1.319(5) . ?
N10 C75 1.378(5) . ?
C62 C61 1.392(6) . ?
C62 C63 1.407(6) . ?
C64 C65 1.410(6) . ?
C64 C63 1.364(6) . ?
C61 C66 1.449(6) . ?
C69 H69 0.9500 . ?
C69 C65 1.411(6) . ?
C69 C68 1.363(6) . ?
C65 C66 1.416(6) . ?
C79 H79 0.9500 . ?
C79 C80 1.399(7) . ?
C68 H68 0.9500 . ?
C68 C67 1.402(6) . ?
C76 H76 0.9500 . ?
C76 C77 1.406(7) . ?
C70 C71 1.396(6) . ?
C70 C75 1.444(6) . ?
C71 C72 1.388(7) . ?
C77 H77 0.9500 . ?
C77 C78 1.360(7) . ?
C67 H67 0.9500 . ?
C74 C78 1.411(6) . ?
C74 C75 1.406(6) . ?
C74 C73 1.410(6) . ?
C78 H78 0.9500 . ?
C73 C72 1.369(7) . ?
C72 H72 0.9500 . ?
C63 H63 0.9500 . ?
C80 H80 0.9500 . ?
C80 C81 1.347(9) . ?
C87 H87 0.9500 . ?
C87 C86 1.327(11) . ?
C87 C82 1.423(10) . ?
C81 H81 0.9500 . ?
C81 C82 1.404(10) . ?
C86 H86 0.9500 . ?
C86 C85 1.448(11) . ?
C82 C83 1.426(7) . ?
C84 C83 1.431(8) . ?
C84 C85 1.410(7) . ?
C89 H89 0.9500 . ?
C89 C88 1.362(10) . ?
C89 C90 1.431(9) . ?
C88 H88 0.9500 . ?
C88 C85 1.362(10) . ?
C90 H90 0.9500 . ?
Ni1 O1 2.062(3) . ?
Ni1 N4 2.084(3) . ?
Ni1 O2 2.043(3) . ?
Ni1 N1 2.068(4) . ?
Ni1 N2 2.073(4) . ?
Ni1 N3 2.082(4) . ?
Cl4 C13 1.739(4) . ?
Cl3 C11 1.747(4) . ?
Cl1 C2 1.739(6) . ?
Cl2 C4 1.742(5) . ?
O1 C1 1.310(6) . ?
N4 C24 1.357(6) . ?
N4 C30 1.332(6) . ?
O2 C10 1.288(5) . ?
N1 C6 1.358(5) . ?
N1 C7 1.321(6) . ?
N2 C15 1.374(5) . ?
N2 C16 1.319(5) . ?
N3 C19 1.332(6) . ?
N3 C23 1.363(5) . ?
C18 H18 0.9500 . ?
C18 C14 1.412(6) . ?
C18 C17 1.361(6) . ?
C15 C14 1.421(6) . ?
C15 C10 1.445(6) . ?
C16 H16 0.9500 . ?
C16 C17 1.405(6) . ?
C24 C23 1.436(6) . ?
C24 C25 1.401(6) . ?
C6 C1 1.433(7) . ?
C6 C5 1.419(7) . ?
C27 H27 0.9500 . ?
C27 C22 1.434(6) . ?
C27 C26 1.349(6) . ?
C14 C13 1.409(6) . ?
C10 C11 1.401(6) . ?
C1 C2 1.390(6) . ?
C30 H30 0.9500 . ?
C30 C29 1.411(6) . ?
C11 C12 1.387(6) . ?
C22 C21 1.405(6) . ?
C22 C23 1.400(6) . ?
C2 C3 1.393(8) . ?
C13 C12 1.371(6) . ?
C7 H7 0.9500 . ?
C7 C8 1.406(7) . ?
C28 H28 0.9500 . ?
C28 C25 1.410(6) . ?
C28 C29 1.359(7) . ?
C12 H12 0.9500 . ?
C8 H8 0.9500 . ?
C8 C9 1.364(7) . ?
C19 H19 0.9500 . ?
C19 C20 1.401(7) . ?
C17 H17 0.9500 . ?
C21 H21 0.9500 . ?
C21 C20 1.366(7) . ?
C5 C4 1.407(7) . ?
C5 C9 1.399(8) . ?
C20 H20 0.9500 . ?
C26 H26 0.9500 . ?
C26 C25 1.435(7) . ?
C4 C3 1.362(8) . ?
C9 H9 0.9500 . ?
C3 H3 0.9500 . ?
C29 H29 0.9500 . ?
Ni2 O4 2.049(3) . ?
Ni2 O3 2.061(3) . ?
Ni2 N8 2.078(4) . ?
Ni2 N6 2.063(4) . ?
Ni2 N7 2.091(4) . ?
Ni2 N5 2.067(4) . ?
Cl8 C43 1.745(5) . ?
Cl7 C41 1.745(4) . ?
Cl6 C32 1.735(4) . ?
Cl5 C34 1.741(5) . ?
O4 C40 1.297(5) . ?
O3 C31 1.305(5) . ?
N8 C56 1.341(6) . ?
N8 C58 1.330(6) . ?
N6 C46 1.321(5) . ?
N6 C45 1.365(5) . ?
N7 C49 1.311(7) . ?
N7 C57 1.379(6) . ?
C43 C44 1.415(6) . ?
C43 C42 1.371(6) . ?
C41 C40 1.394(6) . ?
C41 C42 1.399(6) . ?
N5 C36 1.370(5) . ?
N5 C37 1.321(5) . ?
C40 C45 1.438(6) . ?
C44 C48 1.417(6) . ?
C44 C45 1.418(6) . ?
C46 H46 0.9500 . ?
C46 C47 1.402(6) . ?
C32 C33 1.401(7) . ?
C32 C31 1.391(6) . ?
C49 H49 0.9500 . ?
C49 C50 1.417(7) . ?
C53 H53 0.9500 . ?
C53 C52 1.453(8) . ?
C53 C54 1.361(9) . ?
C48 H48 0.9500 . ?
C48 C47 1.355(6) . ?
C33 H33 0.9500 . ?
C33 C34 1.368(7) . ?
C47 H47 0.9500 . ?
C31 C36 1.448(6) . ?
C42 H42 0.9500 . ?
C34 C35 1.416(6) . ?
C56 C55 1.429(7) . ?
C56 C57 1.429(7) . ?
C36 C35 1.397(6) . ?
C38 H38 0.9500 . ?
C38 C37 1.403(7) . ?
C38 C39 1.353(7) . ?
C37 H37 0.9500 . ?
C35 C39 1.422(6) . ?
C39 H39 0.9500 . ?
C50 H50 0.9500 . ?
C50 C51 1.382(9) . ?
C58 H58 0.9500 . ?
C58 C59 1.384(7) . ?
C51 H51 0.9500 . ?
C51 C52 1.388(8) . ?
C55 C60 1.399(8) . ?
C55 C54 1.405(8) . ?
C57 C52 1.404(7) . ?
C60 H60 0.9500 . ?
C60 C59 1.363(8) . ?
C59 H59 0.9500 . ?
C54 H54 0.9500 . ?
Ni4 O7 2.069(3) . ?
Ni4 O8 2.059(3) . ?
Ni4 N13 2.062(4) . ?
Ni4 N16 2.075(3) . ?
Ni4 N14 2.059(3) . ?
Ni4 N15 2.084(4) . ?
Cl15 C103 1.740(4) . ?
Cl14 C92 1.728(5) . ?
Cl13 C94 1.748(5) . ?
Cl16 C101 1.744(4) . ?
O7 C91 1.303(5) . ?
O8 C100 1.291(5) . ?
N13 C96 1.366(5) . ?
N13 C97 1.318(6) . ?
N16 C114 1.352(6) . ?
N16 C120 1.322(6) . ?
N14 C106 1.313(5) . ?
N14 C105 1.368(5) . ?
C106 H106 0.9500 . ?
C106 C107 1.403(6) . ?
N15 C113 1.369(5) . ?
N15 C109 1.323(6) . ?
C91 C92 1.391(6) . ?
C91 C96 1.439(6) . ?
C92 C93 1.410(7) . ?
C108 H108 0.9500 . ?
C108 C104 1.417(6) . ?
C108 C107 1.363(6) . ?
C104 C105 1.416(6) . ?
C104 C103 1.412(6) . ?
C105 C100 1.448(6) . ?
C94 C95 1.410(6) . ?
C94 C93 1.350(7) . ?
C114 C113 1.433(6) . ?
C114 C115 1.412(6) . ?
C96 C95 1.417(6) . ?
C107 H107 0.9500 . ?
C98 H98 0.9500 . ?
C98 C97 1.400(7) . ?
C98 C99 1.359(7) . ?
C95 C99 1.418(6) . ?
C97 H97 0.9500 . ?
C103 C102 1.378(6) . ?
C100 C101 1.399(6) . ?
C99 H99 0.9500 . ?
C102 H102 0.9500 . ?
C102 C101 1.387(6) . ?
C118 H118 0.9500 . ?
C118 C119 1.351(7) . ?
C118 C115 1.403(7) . ?
C112 C113 1.397(7) . ?
C112 C117 1.431(7) . ?
C112 C111 1.410(7) . ?
C93 H93 0.9500 . ?
C117 H117 0.9500 . ?
C117 C116 1.342(7) . ?
C116 H116 0.9500 . ?
C116 C115 1.430(7) . ?
C111 H111 0.9500 . ?
C111 C110 1.363(7) . ?
C109 H109 0.9500 . ?
C109 C110 1.401(7) . ?
C119 H119 0.9500 . ?
C119 C120 1.431(7) . ?
C110 H110 0.9500 . ?
C120 H120 0.9500 . ?
O11 H11 0.8400 . ?
O11 C123 1.415(6) . ?
C123 H12A 0.9800 . ?
C123 H12B 0.9800 . ?
C123 H12C 0.9800 . ?
O12 H12D 0.8400 . ?
O12 C124 1.406(7) . ?
C124 H12E 0.9800 . ?
C124 H12F 0.9800 . ?
C124 H12G 0.9800 . ?
O9 H9A 0.8400 . ?
O9 C121 1.388(9) . ?
C121 H12H 0.9800 . ?
C121 H12I 0.9800 . ?
C121 H12J 0.9800 . ?
O14 H14 0.8400 . ?
O14 C126 1.416(7) . ?
C126 H12K 0.9800 . ?
C126 H12L 0.9800 . ?
C126 H12M 0.9800 . ?
O13 H13 0.8400 . ?
O13 C125 1.477(10) . ?
C125 H12N 0.9800 . ?
C125 H12O 0.9800 . ?
C125 H12P 0.9800 . ?
O10 H10 0.8400 . ?
O10 C122 1.435(8) . ?
C122 H12Q 0.9800 . ?
C122 H12R 0.9800 . ?
C122 H12S 0.9800 . ?

loop_
_geom_torsion_atom_site_label_1
_geom_torsion_atom_site_label_2
_geom_torsion_atom_site_label_3
_geom_torsion_atom_site_label_4
_geom_torsion
_geom_torsion_site_symmetry_1
_geom_torsion_site_symmetry_2
_geom_torsion_site_symmetry_3
_geom_torsion_site_symmetry_4
_geom_torsion_publ_flag
Ni3 O5 C61 C62 177.8(3) . . . . ?
Ni3 O5 C61 C66 -2.8(4) . . . . ?
Ni3 O6 C70 C71 171.8(4) . . . . ?
Ni3 O6 C70 C75 -7.5(5) . . . . ?
Ni3 N9 C66 C61 1.0(4) . . . . ?
Ni3 N9 C66 C65 -178.5(3) . . . . ?
Ni3 N9 C67 C68 179.6(3) . . . . ?
Ni3 N11 C79 C80 174.8(4) . . . . ?
Ni3 N11 C83 C82 -175.0(3) . . . . ?
Ni3 N11 C83 C84 4.0(5) . . . . ?
Ni3 N12 C84 C83 -3.6(5) . . . . ?
Ni3 N12 C84 C85 175.3(4) . . . . ?
Ni3 N12 C90 C89 -174.8(4) . . . . ?
Ni3 N10 C76 C77 175.4(4) . . . . ?
Ni3 N10 C75 C70 5.2(5) . . . . ?
Ni3 N10 C75 C74 -175.8(4) . . . . ?
Cl9 C64 C65 C69 -0.9(6) . . . . ?
Cl9 C64 C65 C66 179.2(3) . . . . ?
Cl9 C64 C63 C62 -177.8(3) . . . . ?
Cl10 C62 C61 O5 0.1(6) . . . . ?
Cl10 C62 C61 C66 -179.3(3) . . . . ?
Cl10 C62 C63 C64 178.7(3) . . . . ?
Cl12 C71 C72 C73 177.1(4) . . . . ?
Cl11 C73 C72 C71 -178.1(4) . . . . ?
O5 C61 C66 N9 1.3(5) . . . . ?
O5 C61 C66 C65 -179.3(4) . . . . ?
O6 C70 C71 Cl12 1.5(7) . . . . ?
O6 C70 C71 C72 178.6(4) . . . . ?
O6 C70 C75 N10 1.6(6) . . . . ?
O6 C70 C75 C74 -177.5(4) . . . . ?
N11 C79 C80 C81 -0.3(8) . . . . ?
N12 C84 C83 N11 -0.3(6) . . . . ?
N12 C84 C83 C82 178.7(4) . . . . ?
N12 C84 C85 C86 -177.7(5) . . . . ?
N12 C84 C85 C88 0.0(8) . . . . ?
N10 C76 C77 C78 0.1(8) . . . . ?
C62 C61 C66 N9 -179.3(3) . . . . ?
C62 C61 C66 C65 0.2(6) . . . . ?
C64 C65 C66 N9 178.4(4) . . . . ?
C64 C65 C66 C61 -1.0(6) . . . . ?
C61 C62 C63 C64 -1.9(6) . . . . ?
C69 C65 C66 N9 -1.6(6) . . . . ?
C69 C65 C66 C61 179.0(4) . . . . ?
C69 C68 C67 N9 -0.8(7) . . . . ?
C65 C64 C63 C62 1.0(6) . . . . ?
C65 C69 C68 C67 0.2(6) . . . . ?
C79 N11 C83 C82 0.8(6) . . . . ?
C79 N11 C83 C84 179.7(4) . . . . ?
C79 C80 C81 C82 0.1(8) . . . . ?
C68 C69 C65 C64 -179.1(4) . . . . ?
C68 C69 C65 C66 0.9(6) . . . . ?
C76 N10 C75 C70 -179.2(4) . . . . ?
C76 N10 C75 C74 -0.2(7) . . . . ?
C76 C77 C78 C74 -1.4(8) . . . . ?
C70 C71 C72 C73 0.0(8) . . . . ?
C71 C70 C75 N10 -177.8(4) . . . . ?
C71 C70 C75 C74 3.2(7) . . . . ?
C66 N9 C67 C68 0.1(6) . . . . ?
C67 N9 C66 C61 -179.5(4) . . . . ?
C67 N9 C66 C65 1.1(6) . . . . ?
C74 C73 C72 C71 1.2(8) . . . . ?
C78 C74 C75 N10 -1.2(7) . . . . ?
C78 C74 C75 C70 177.8(4) . . . . ?
C78 C74 C73 Cl11 -0.7(7) . . . . ?
C78 C74 C73 C72 179.9(5) . . . . ?
C75 N10 C76 C77 0.7(7) . . . . ?
C75 C70 C71 Cl12 -179.2(3) . . . . ?
C75 C70 C71 C72 -2.1(7) . . . . ?
C75 C74 C78 C77 1.9(7) . . . . ?
C75 C74 C73 Cl11 179.1(4) . . . . ?
C75 C74 C73 C72 -0.2(7) . . . . ?
C73 C74 C78 C77 -178.2(5) . . . . ?
C73 C74 C75 N10 179.0(4) . . . . ?
C73 C74 C75 C70 -2.1(7) . . . . ?
C63 C62 C61 O5 -179.3(4) . . . . ?
C63 C62 C61 C66 1.3(6) . . . . ?
C63 C64 C65 C69 -179.6(4) . . . . ?
C63 C64 C65 C66 0.4(6) . . . . ?
C80 C81 C82 C87 -178.4(5) . . . . ?
C80 C81 C82 C83 0.6(8) . . . . ?
C87 C86 C85 C84 -0.9(9) . . . . ?
C87 C86 C85 C88 -178.4(6) . . . . ?
C87 C82 C83 N11 178.0(5) . . . . ?
C87 C82 C83 C84 -0.9(7) . . . . ?
C81 C82 C83 N11 -1.0(7) . . . . ?
C81 C82 C83 C84 -179.9(5) . . . . ?
C86 C87 C82 C81 -179.8(6) . . . . ?
C86 C87 C82 C83 1.2(9) . . . . ?
C82 C87 C86 C85 -0.4(10) . . . . ?
C84 N12 C90 C89 0.3(7) . . . . ?
C89 C88 C85 C86 178.3(6) . . . . ?
C89 C88 C85 C84 0.6(8) . . . . ?
C83 N11 C79 C80 -0.1(7) . . . . ?
C83 C84 C85 C86 1.1(7) . . . . ?
C83 C84 C85 C88 178.9(5) . . . . ?
C88 C89 C90 N12 0.4(8) . . . . ?
C85 C84 C83 N11 -179.2(4) . . . . ?
C85 C84 C83 C82 -0.3(7) . . . . ?
C90 N12 C84 C83 -179.4(4) . . . . ?
C90 N12 C84 C85 -0.5(7) . . . . ?
C90 C89 C88 C85 -0.8(9) . . . . ?
Ni1 O1 C1 C6 -2.7(5) . . . . ?
Ni1 O1 C1 C2 175.4(3) . . . . ?
Ni1 N4 C24 C23 4.1(5) . . . . ?
Ni1 N4 C24 C25 -178.3(3) . . . . ?
Ni1 N4 C30 C29 176.4(3) . . . . ?
Ni1 O2 C10 C15 2.3(5) . . . . ?
Ni1 O2 C10 C11 -178.2(4) . . . . ?
Ni1 N1 C6 C1 -0.9(5) . . . . ?
Ni1 N1 C6 C5 -178.8(3) . . . . ?
Ni1 N1 C7 C8 178.6(3) . . . . ?
Ni1 N2 C15 C14 177.7(3) . . . . ?
Ni1 N2 C15 C10 -2.9(5) . . . . ?
Ni1 N2 C16 C17 -178.5(3) . . . . ?
Ni1 N3 C19 C20 175.8(4) . . . . ?
Ni1 N3 C23 C24 1.7(5) . . . . ?
Ni1 N3 C23 C22 -177.7(3) . . . . ?
Cl4 C13 C12 C11 -179.5(4) . . . . ?
Cl3 C11 C12 C13 -177.6(4) . . . . ?
Cl1 C2 C3 C4 -176.5(4) . . . . ?
Cl2 C4 C3 C2 177.8(4) . . . . ?
O1 C1 C2 Cl1 -2.8(6) . . . . ?
O1 C1 C2 C3 178.4(4) . . . . ?
N4 C24 C23 N3 -3.9(6) . . . . ?
N4 C24 C23 C22 175.5(4) . . . . ?
N4 C24 C25 C28 1.8(6) . . . . ?
N4 C24 C25 C26 -176.9(4) . . . . ?
N4 C30 C29 C28 0.8(7) . . . . ?
O2 C10 C11 Cl3 -2.7(6) . . . . ?
O2 C10 C11 C12 178.9(4) . . . . ?
N1 C6 C1 O1 2.5(6) . . . . ?
N1 C6 C1 C2 -175.8(4) . . . . ?
N1 C6 C5 C4 178.1(4) . . . . ?
N1 C6 C5 C9 -0.5(6) . . . . ?
N1 C7 C8 C9 0.3(8) . . . . ?
N2 C15 C14 C18 1.2(6) . . . . ?
N2 C15 C14 C13 -179.0(4) . . . . ?
N2 C15 C10 O2 0.5(6) . . . . ?
N2 C15 C10 C11 -179.1(4) . . . . ?
N2 C16 C17 C18 0.7(7) . . . . ?
N3 C19 C20 C21 1.4(8) . . . . ?
C18 C14 C13 Cl4 -1.7(6) . . . . ?
C18 C14 C13 C12 177.3(4) . . . . ?
C15 N2 C16 C17 0.4(7) . . . . ?
C15 C14 C13 Cl4 178.4(3) . . . . ?
C15 C14 C13 C12 -2.5(6) . . . . ?
C15 C10 C11 Cl3 176.9(3) . . . . ?
C15 C10 C11 C12 -1.5(6) . . . . ?
C16 N2 C15 C14 -1.4(6) . . . . ?
C16 N2 C15 C10 178.0(4) . . . . ?
C24 N4 C30 C29 -0.4(6) . . . . ?
C6 N1 C7 C8 0.7(7) . . . . ?
C6 C1 C2 Cl1 175.4(3) . . . . ?
C6 C1 C2 C3 -3.4(6) . . . . ?
C6 C5 C4 Cl2 -179.0(3) . . . . ?
C6 C5 C4 C3 -1.7(7) . . . . ?
C6 C5 C9 C8 1.6(7) . . . . ?
C27 C22 C21 C20 178.9(5) . . . . ?
C27 C22 C23 N3 -178.3(4) . . . . ?
C27 C22 C23 C24 2.3(6) . . . . ?
C27 C26 C25 C24 0.9(7) . . . . ?
C27 C26 C25 C28 -177.8(4) . . . . ?
C14 C18 C17 C16 -0.9(7) . . . . ?
C14 C15 C10 O2 179.8(4) . . . . ?
C14 C15 C10 C11 0.2(6) . . . . ?
C14 C13 C12 C11 1.4(7) . . . . ?
C10 C15 C14 C18 -178.1(4) . . . . ?
C10 C15 C14 C13 1.7(6) . . . . ?
C10 C11 C12 C13 0.7(7) . . . . ?
C1 C6 C5 C4 0.3(6) . . . . ?
C1 C6 C5 C9 -178.3(4) . . . . ?
C1 C2 C3 C4 2.3(7) . . . . ?
C30 N4 C24 C23 -178.6(4) . . . . ?
C30 N4 C24 C25 -0.9(6) . . . . ?
C22 C27 C26 C25 -0.8(7) . . . . ?
C22 C21 C20 C19 -0.5(8) . . . . ?
C7 N1 C6 C1 177.4(4) . . . . ?
C7 N1 C6 C5 -0.6(6) . . . . ?
C7 C8 C9 C5 -1.5(8) . . . . ?
C19 N3 C23 C24 178.9(4) . . . . ?
C19 N3 C23 C22 -0.5(6) . . . . ?
C17 C18 C14 C15 0.0(7) . . . . ?
C17 C18 C14 C13 -179.9(4) . . . . ?
C21 C22 C23 N3 1.3(7) . . . . ?
C21 C22 C23 C24 -178.1(4) . . . . ?
C23 N3 C19 C20 -0.9(7) . . . . ?
C23 C24 C25 C28 179.4(4) . . . . ?
C23 C24 C25 C26 0.7(6) . . . . ?
C23 C22 C21 C20 -0.8(7) . . . . ?
C5 C6 C1 O1 -179.6(4) . . . . ?
C5 C6 C1 C2 2.1(6) . . . . ?
C5 C4 C3 C2 0.5(7) . . . . ?
C26 C27 C22 C21 179.6(4) . . . . ?
C26 C27 C22 C23 -0.7(7) . . . . ?
C25 C24 C23 N3 178.3(4) . . . . ?
C25 C24 C23 C22 -2.3(6) . . . . ?
C25 C28 C29 C30 0.1(6) . . . . ?
C4 C5 C9 C8 -176.9(5) . . . . ?
C9 C5 C4 Cl2 -0.5(7) . . . . ?
C9 C5 C4 C3 176.8(5) . . . . ?
C29 C28 C25 C24 -1.3(6) . . . . ?
C29 C28 C25 C26 177.3(4) . . . . ?
Ni2 O4 C40 C41 -178.3(3) . . . . ?
Ni2 O4 C40 C45 3.8(5) . . . . ?
Ni2 O3 C31 C32 -177.6(4) . . . . ?
Ni2 O3 C31 C36 3.7(5) . . . . ?
Ni2 N8 C56 C55 -174.9(3) . . . . ?
Ni2 N8 C56 C57 4.4(5) . . . . ?
Ni2 N8 C58 C59 174.4(3) . . . . ?
Ni2 N6 C46 C47 -177.6(3) . . . . ?
Ni2 N6 C45 C40 -1.3(4) . . . . ?
Ni2 N6 C45 C44 177.0(3) . . . . ?
Ni2 N7 C49 C50 -175.0(4) . . . . ?
Ni2 N7 C57 C56 -4.4(5) . . . . ?
Ni2 N7 C57 C52 174.8(3) . . . . ?
Ni2 N5 C36 C31 0.2(5) . . . . ?
Ni2 N5 C36 C35 -179.6(4) . . . . ?
Ni2 N5 C37 C38 178.6(4) . . . . ?
Cl8 C43 C44 C48 0.8(6) . . . . ?
Cl8 C43 C44 C45 -178.5(3) . . . . ?
Cl8 C43 C42 C41 178.6(3) . . . . ?
Cl7 C41 C40 O4 0.3(6) . . . . ?
Cl7 C41 C40 C45 178.3(3) . . . . ?
Cl7 C41 C42 C43 -179.0(3) . . . . ?
Cl6 C32 C33 C34 -178.5(4) . . . . ?
Cl6 C32 C31 O3 0.6(7) . . . . ?
Cl6 C32 C31 C36 179.3(3) . . . . ?
Cl5 C34 C35 C36 176.4(4) . . . . ?
Cl5 C34 C35 C39 -3.6(8) . . . . ?
O4 C40 C45 N6 -1.7(6) . . . . ?
O4 C40 C45 C44 180.0(4) . . . . ?
O3 C31 C36 N5 -2.7(6) . . . . ?
O3 C31 C36 C35 177.1(4) . . . . ?
N8 C56 C55 C60 -0.5(7) . . . . ?
N8 C56 C55 C54 178.1(4) . . . . ?
N8 C56 C57 N7 0.0(6) . . . . ?
N8 C56 C57 C52 -179.1(4) . . . . ?
N8 C58 C59 C60 0.2(7) . . . . ?
N6 C46 C47 C48 0.8(7) . . . . ?
N7 C49 C50 C51 0.5(8) . . . . ?
N7 C57 C52 C53 -177.3(4) . . . . ?
N7 C57 C52 C51 1.3(7) . . . . ?
C43 C44 C48 C47 -179.8(4) . . . . ?
C43 C44 C45 N6 -179.5(4) . . . . ?
C43 C44 C45 C40 -1.3(6) . . . . ?
C41 C40 C45 N6 -179.8(4) . . . . ?
C41 C40 C45 C44 1.9(6) . . . . ?
N5 C36 C35 C34 -178.1(5) . . . . ?
N5 C36 C35 C39 1.9(7) . . . . ?
C40 C41 C42 C43 1.2(6) . . . . ?
C44 C43 C42 C41 -0.4(6) . . . . ?
C44 C48 C47 C46 -0.4(6) . . . . ?
C46 N6 C45 C40 -179.1(4) . . . . ?
C46 N6 C45 C44 -0.8(6) . . . . ?
C32 C33 C34 Cl5 -177.6(4) . . . . ?
C32 C33 C34 C35 0.1(8) . . . . ?
C32 C31 C36 N5 178.5(4) . . . . ?
C32 C31 C36 C35 -1.7(7) . . . . ?
C49 N7 C57 C56 178.6(4) . . . . ?
C49 N7 C57 C52 -2.2(7) . . . . ?
C49 C50 C51 C52 -1.5(8) . . . . ?
C48 C44 C45 N6 1.2(6) . . . . ?
C48 C44 C45 C40 179.3(4) . . . . ?
C33 C32 C31 O3 -178.3(4) . . . . ?
C33 C32 C31 C36 0.4(7) . . . . ?
C33 C34 C35 C36 -1.3(8) . . . . ?
C33 C34 C35 C39 178.7(5) . . . . ?
C31 C32 C33 C34 0.4(8) . . . . ?
C31 C36 C35 C34 2.2(7) . . . . ?
C31 C36 C35 C39 -177.8(5) . . . . ?
C42 C43 C44 C48 179.8(4) . . . . ?
C42 C43 C44 C45 0.5(6) . . . . ?
C42 C41 C40 O4 -179.8(4) . . . . ?
C42 C41 C40 C45 -1.8(6) . . . . ?
C45 N6 C46 C47 -0.2(6) . . . . ?
C45 C44 C48 C47 -0.5(6) . . . . ?
C34 C35 C39 C38 177.5(6) . . . . ?
C56 N8 C58 C59 -1.1(7) . . . . ?
C56 C55 C60 C59 -0.4(7) . . . . ?
C56 C55 C54 C53 0.1(8) . . . . ?
C56 C57 C52 C53 1.8(7) . . . . ?
C56 C57 C52 C51 -179.6(4) . . . . ?
C36 N5 C37 C38 -0.2(8) . . . . ?
C36 C35 C39 C38 -2.5(8) . . . . ?
C37 N5 C36 C31 179.2(4) . . . . ?
C37 N5 C36 C35 -0.6(7) . . . . ?
C37 C38 C39 C35 1.8(9) . . . . ?
C39 C38 C37 N5 -0.5(9) . . . . ?
C50 C51 C52 C53 179.1(5) . . . . ?
C50 C51 C52 C57 0.6(8) . . . . ?
C58 N8 C56 C55 1.3(6) . . . . ?
C58 N8 C56 C57 -179.4(4) . . . . ?
C55 C56 C57 N7 179.3(4) . . . . ?
C55 C56 C57 C52 0.2(7) . . . . ?
C55 C60 C59 C58 0.6(7) . . . . ?
C57 N7 C49 C50 1.3(7) . . . . ?
C57 C56 C55 C60 -179.8(4) . . . . ?
C57 C56 C55 C54 -1.1(7) . . . . ?
C60 C55 C54 C53 178.6(5) . . . . ?
C52 C53 C54 C55 1.9(8) . . . . ?
C54 C53 C52 C51 178.7(5) . . . . ?
C54 C53 C52 C57 -2.8(7) . . . . ?
C54 C55 C60 C59 -179.0(5) . . . . ?
Ni4 O7 C91 C92 175.5(3) . . . . ?
Ni4 O7 C91 C96 -4.3(4) . . . . ?
Ni4 O8 C100 C105 1.7(5) . . . . ?
Ni4 O8 C100 C101 -179.5(4) . . . . ?
Ni4 N13 C96 C91 4.7(4) . . . . ?
Ni4 N13 C96 C95 -174.5(3) . . . . ?
Ni4 N13 C97 C98 172.8(3) . . . . ?
Ni4 N16 C114 C113 -0.3(5) . . . . ?
Ni4 N16 C114 C115 178.7(3) . . . . ?
Ni4 N16 C120 C119 179.2(3) . . . . ?
Ni4 N14 C106 C107 179.3(3) . . . . ?
Ni4 N14 C105 C104 179.2(3) . . . . ?
Ni4 N14 C105 C100 -1.2(5) . . . . ?
Ni4 N15 C113 C114 5.8(5) . . . . ?
Ni4 N15 C113 C112 -174.0(3) . . . . ?
Ni4 N15 C109 C110 172.2(4) . . . . ?
Cl15 C103 C102 C101 -178.1(4) . . . . ?
Cl14 C92 C93 C94 178.8(3) . . . . ?
Cl13 C94 C95 C96 -177.0(3) . . . . ?
Cl13 C94 C95 C99 1.2(6) . . . . ?
Cl13 C94 C93 C92 177.7(3) . . . . ?
O7 C91 C92 Cl14 1.9(6) . . . . ?
O7 C91 C92 C93 -178.1(4) . . . . ?
O7 C91 C96 N13 -0.2(5) . . . . ?
O7 C91 C96 C95 178.9(4) . . . . ?
O8 C100 C101 Cl16 1.6(7) . . . . ?
O8 C100 C101 C102 -178.7(5) . . . . ?
N13 C96 C95 C94 178.7(4) . . . . ?
N13 C96 C95 C99 0.3(6) . . . . ?
N16 C114 C113 N15 -3.7(6) . . . . ?
N16 C114 C113 C112 176.0(4) . . . . ?
N16 C114 C115 C118 1.9(6) . . . . ?
N16 C114 C115 C116 -177.2(4) . . . . ?
N14 C106 C107 C108 1.3(7) . . . . ?
N14 C105 C100 O8 -0.4(6) . . . . ?
N14 C105 C100 C101 -179.3(4) . . . . ?
C106 N14 C105 C104 -1.2(6) . . . . ?
C106 N14 C105 C100 178.5(4) . . . . ?
N15 C109 C110 C111 0.4(8) . . . . ?
C91 C92 C93 C94 -1.2(7) . . . . ?
C91 C96 C95 C94 -0.4(6) . . . . ?
C91 C96 C95 C99 -178.8(4) . . . . ?
C92 C91 C96 N13 179.9(4) . . . . ?
C92 C91 C96 C95 -0.9(6) . . . . ?
C108 C104 C105 N14 1.5(6) . . . . ?
C108 C104 C105 C100 -178.1(4) . . . . ?
C108 C104 C103 Cl15 -2.9(6) . . . . ?
C108 C104 C103 C102 176.6(4) . . . . ?
C104 C108 C107 C106 -0.9(7) . . . . ?
C104 C105 C100 O8 179.2(4) . . . . ?
C104 C105 C100 C101 0.3(6) . . . . ?
C104 C103 C102 C101 2.5(7) . . . . ?
C105 N14 C106 C107 -0.3(7) . . . . ?
C105 C104 C103 Cl15 178.6(3) . . . . ?
C105 C104 C103 C102 -1.9(7) . . . . ?
C105 C100 C101 Cl16 -179.6(3) . . . . ?
C105 C100 C101 C102 0.2(7) . . . . ?
C94 C95 C99 C98 -177.2(4) . . . . ?
C114 N16 C120 C119 -1.6(6) . . . . ?
C96 N13 C97 C98 0.3(6) . . . . ?
C96 C91 C92 Cl14 -178.3(3) . . . . ?
C96 C91 C92 C93 1.7(6) . . . . ?
C96 C95 C99 C98 1.0(6) . . . . ?
C107 C108 C104 C105 -0.4(6) . . . . ?
C107 C108 C104 C103 -178.9(4) . . . . ?
C95 C94 C93 C92 -0.3(7) . . . . ?
C97 N13 C96 C91 178.2(4) . . . . ?
C97 N13 C96 C95 -1.0(6) . . . . ?
C97 C98 C99 C95 -1.7(7) . . . . ?
C103 C104 C105 N14 -179.9(4) . . . . ?
C103 C104 C105 C100 0.5(7) . . . . ?
C103 C102 C101 Cl16 178.2(4) . . . . ?
C103 C102 C101 C100 -1.6(8) . . . . ?
C99 C98 C97 N13 1.1(7) . . . . ?
C118 C119 C120 N16 2.5(7) . . . . ?
C112 C117 C116 C115 -2.9(7) . . . . ?
C112 C111 C110 C109 1.4(8) . . . . ?
C93 C94 C95 C96 1.0(6) . . . . ?
C93 C94 C95 C99 179.3(4) . . . . ?
C113 N15 C109 C110 -1.5(7) . . . . ?
C113 C114 C115 C118 -179.1(4) . . . . ?
C113 C114 C115 C116 1.8(6) . . . . ?
C113 C112 C117 C116 1.6(7) . . . . ?
C113 C112 C111 C110 -2.0(7) . . . . ?
C117 C112 C113 N15 -178.9(4) . . . . ?
C117 C112 C113 C114 1.4(7) . . . . ?
C117 C112 C111 C110 177.9(5) . . . . ?
C117 C116 C115 C114 1.2(7) . . . . ?
C117 C116 C115 C118 -177.8(5) . . . . ?
C111 C112 C113 N15 1.0(7) . . . . ?
C111 C112 C113 C114 -178.7(4) . . . . ?
C111 C112 C117 C116 -178.3(5) . . . . ?
C109 N15 C113 C114 -179.5(4) . . . . ?
C109 N15 C113 C112 0.7(6) . . . . ?
C119 C118 C115 C114 -0.9(7) . . . . ?
C119 C118 C115 C116 178.1(5) . . . . ?
C120 N16 C114 C113 -179.6(4) . . . . ?
C120 N16 C114 C115 -0.7(6) . . . . ?
C115 C114 C113 N15 177.3(4) . . . . ?
C115 C114 C113 C112 -3.0(6) . . . . ?
C115 C118 C119 C120 -1.2(7) . . . . ?
